data_4327208
loop_
_publ_author_name
'Jeremiah S. Duncan'
'Michael J. Zdilla'
'Sonny C. Lee'

_publ_contact_author_address
;                                                                               
 Department of Chemistry
 University of Waterloo
 200 University Avenue West
 Waterloo, Ontario  N2L 3G1
 CANADA  
;
_publ_contact_author_email sclee@uwaterloo.ca
_publ_contact_author_fax 519-746-0435
_publ_contact_author_name 'Sonny C. Lee'
_publ_contact_author_phone '519-885-1211 x7501'
_publ_section_title
;
 Synthesis and Elaboration of the Dinuclear Iron-Imide Cluster Core
 [Fe2(\m-NR)2]2+
;
_journal_name_full 'Inorganic Chemistry'
_journal_page_first 1071
_journal_page_last 1080
_journal_paper_doi 10.1021/ic061133+
_journal_volume 46
_journal_year 2007
_chemical_compound_source 'Chemical synthesis, S.C. Lee lab'
_chemical_formula_moiety '(Fe 2+)4 (Fe 3+)3 (C4H9N 2-)4 (Cl -)8 (C4H10O2)6'
_chemical_formula_structural (Fe3Cl4(O2C4H10)5)(Fe4(NC4H9)4Cl4)2(C4H10O2)
_chemical_formula_sum 'C56 H132 Cl12 Fe11 N8 O12'
_chemical_formula_weight 2149.45
_chemical_name_common '[Fe3Cl4(DME)5][Fe4(mu3-NtBu)4Cl4]2.DME'
_chemical_name_systematic
; 
 ? 
;
_space_group_IT_number 9
_symmetry_cell_setting monoclinic
_symmetry_space_group_name_Hall 'C -2yc'
_symmetry_space_group_name_H-M 'C 1 c 1'
_atom_sites_solution_hydrogens geom
_atom_sites_solution_primary direct
_atom_sites_solution_secondary difmap
_audit_creation_method SHELXL
_cell_angle_alpha 90.00
_cell_angle_beta 119.177(3)
_cell_angle_gamma 90.00
_cell_formula_units_Z 4
_cell_length_a 21.2691(10)
_cell_length_b 27.751(2)
_cell_length_c 19.3230(12)
_cell_measurement_reflns_used 15241
_cell_measurement_temperature 200(2)
_cell_measurement_theta_max 21.50
_cell_measurement_theta_min 1.32
_cell_volume 9958.1(11)
_computing_cell_refinement DENZO-SMN
_computing_data_collection 'NONIUS COLLECT'
_computing_data_reduction DENZO-SMN
_computing_molecular_graphics 'Siemens SHELXTL'
_computing_publication_material 'CIFTAB, Siemens SHELXTL'
_computing_structure_refinement 'Siemens SHELXTL'
_computing_structure_solution 'Siemens SHELXTL'
_diffrn_ambient_temperature 200(2)
_diffrn_measurement_device 'Nonius KappaCCD'
_diffrn_measurement_method '\w scans'
_diffrn_radiation_monochromator graphite
_diffrn_radiation_source 'fine-focus sealed tube'
_diffrn_radiation_type MoK\a
_diffrn_radiation_wavelength 0.71073
_diffrn_reflns_av_R_equivalents 0.0627
_diffrn_reflns_av_sigmaI/netI 0.0818
_diffrn_reflns_limit_h_max 16
_diffrn_reflns_limit_h_min -21
_diffrn_reflns_limit_k_max 28
_diffrn_reflns_limit_k_min 0
_diffrn_reflns_limit_l_max 19
_diffrn_reflns_limit_l_min -14
_diffrn_reflns_number 15241
_diffrn_reflns_theta_max 21.50
_diffrn_reflns_theta_min 1.32
_diffrn_standards_number 0
_exptl_absorpt_coefficient_mu 1.920
_exptl_absorpt_correction_T_max 1.000
_exptl_absorpt_correction_T_min 0.790
_exptl_absorpt_correction_type psi-scan
_exptl_crystal_colour black
_exptl_crystal_density_diffrn 1.434
_exptl_crystal_description needles
_exptl_crystal_F_000 4440
_exptl_crystal_size_max 0.25
_exptl_crystal_size_mid 0.25
_exptl_crystal_size_min 0.05
_refine_diff_density_max 1.755
_refine_diff_density_min -0.602
_refine_diff_density_rms 0.094
_refine_ls_abs_structure_details 'Flack H D (1983), Acta Cryst. A39, 876-881'
_refine_ls_abs_structure_Flack -0.01(3)
_refine_ls_extinction_method none
_refine_ls_goodness_of_fit_all 1.034
_refine_ls_goodness_of_fit_obs 1.096
_refine_ls_hydrogen_treatment constr
_refine_ls_matrix_type full
_refine_ls_number_parameters 1005
_refine_ls_number_reflns 7734
_refine_ls_number_restraints 511
_refine_ls_restrained_S_all 1.018
_refine_ls_restrained_S_obs 1.070
_refine_ls_R_factor_all 0.0892
_refine_ls_R_factor_obs 0.0658
_refine_ls_shift/esd_max -0.001
_refine_ls_shift/esd_mean 0.000
_refine_ls_structure_factor_coef Fsqd
_refine_ls_weighting_details 'w=1/[\s^2^(Fo^2^)+(0.0620P)^2^+107.6406P] where P=(Fo^2^+2Fc^2^)/3'
_refine_ls_weighting_scheme calc
_refine_ls_wR_factor_all 0.1566
_refine_ls_wR_factor_obs 0.1444
_reflns_number_observed 6079
_reflns_number_total 7734
_reflns_observed_criterion I>2\s(I)
_cod_data_source_file ic0611332Bsi20060622_121538_06.cif
_cod_data_source_block '[Fe3Cl4(DME)5][Fe4(mu3-NtBu)4Cl4]2.DME'
_cod_original_cell_volume 9958.0(11)
_cod_original_sg_symbol_H-M 'C c'
_cod_database_code 4327208

loop_
_symmetry_equiv_pos_as_xyz
'x, y, z'
'x, -y, z+1/2'
'x+1/2, y+1/2, z'
'x+1/2, -y+1/2, z+1/2'

loop_
_atom_site_aniso_label
_atom_site_aniso_U_11
_atom_site_aniso_U_22
_atom_site_aniso_U_33
_atom_site_aniso_U_23
_atom_site_aniso_U_13
_atom_site_aniso_U_12
Fe1 0.063(2) 0.067(2) 0.109(2) -0.001(2) 0.051(2) 0.006(2)
Fe2 0.051(2) 0.057(2) 0.080(2) -0.014(2) 0.0290(15) -0.0044(13)
Fe3 0.064(2) 0.051(2) 0.058(2) -0.0086(14) 0.0212(13) 0.0015(14)
Fe4 0.062(2) 0.091(2) 0.058(2) 0.015(2) 0.0296(14) 0.026(2)
Fe5 0.0430(14) 0.052(2) 0.0484(15) 0.0091(13) 0.0211(11) -0.0011(13)
Fe6 0.056(2) 0.046(2) 0.067(2) -0.0019(14) 0.0366(13) 0.0012(13)
Fe7 0.0544(15) 0.044(2) 0.059(2) 0.0005(13) 0.0339(13) -0.0031(13)
Fe8 0.050(2) 0.057(2) 0.056(2) 0.0002(14) 0.0107(13) 0.0010(14)
Fe9 0.064(2) 0.054(2) 0.053(2) 0.0002(14) 0.0278(14) 0.0003(14)
Fe10 0.0429(14) 0.049(2) 0.0519(15) 0.0022(13) 0.0200(12) -0.0017(12)
Fe11 0.0467(14) 0.048(2) 0.053(2) 0.0043(13) 0.0230(12) -0.0031(12)
Cl1 0.100(8) 0.105(6) 0.170(16) 0.028(8) 0.099(10) 0.031(5)
Cl3 0.103(8) 0.067(11) 0.062(10) 0.001(8) 0.003(6) -0.002(8)
Cl1' 0.095(11) 0.106(10) 0.172(18) 0.027(14) 0.098(15) 0.031(10)
Cl3' 0.098(11) 0.068(15) 0.061(13) -0.001(10) 0.017(9) 0.012(12)
Cl2 0.085(4) 0.059(3) 0.138(5) -0.030(4) 0.050(4) -0.009(3)
Cl4 0.192(7) 0.191(9) 0.134(6) 0.085(6) 0.122(6) 0.075(6)
Cl5 0.093(4) 0.073(4) 0.068(3) 0.032(3) 0.018(3) -0.005(3)
Cl6 0.116(4) 0.069(4) 0.149(5) -0.011(4) 0.100(4) 0.002(3)
Cl7 0.094(4) 0.081(4) 0.147(5) 0.001(4) 0.097(4) -0.008(3)
Cl8 0.101(5) 0.122(6) 0.113(5) -0.033(4) -0.027(4) -0.008(4)
Cl9 0.045(3) 0.083(4) 0.065(3) 0.020(3) 0.015(2) -0.007(3)
Cl10 0.065(3) 0.074(4) 0.057(3) 0.008(3) 0.020(2) -0.023(3)
Cl11 0.056(3) 0.072(4) 0.065(3) 0.008(3) 0.031(2) 0.016(3)
Cl12 0.042(2) 0.078(3) 0.053(3) -0.001(2) 0.022(2) 0.007(2)
N1 0.061(9) 0.051(10) 0.067(10) -0.003(8) 0.032(8) 0.006(8)
N2 0.041(9) 0.115(15) 0.073(11) -0.012(11) 0.002(8) -0.019(10)
N3 0.050(7) 0.082(8) 0.064(7) 0.008(7) 0.026(6) 0.000(6)
N4 0.043(8) 0.047(9) 0.064(9) 0.000(7) 0.027(7) -0.005(7)
N5 0.042(8) 0.064(10) 0.027(8) -0.009(7) 0.011(6) -0.001(7)
N6 0.066(9) 0.049(10) 0.065(10) -0.019(8) 0.043(8) -0.025(8)
N7 0.043(8) 0.044(9) 0.073(10) 0.013(8) 0.025(7) 0.017(7)
N8 0.063(9) 0.032(8) 0.070(10) 0.000(7) 0.031(8) 0.007(7)
O1 0.116(11) 0.088(11) 0.051(8) 0.012(8) 0.022(8) 0.039(9)
O2 0.127(13) 0.069(10) 0.095(11) 0.004(9) 0.040(10) 0.038(9)
O3 0.093(10) 0.139(15) 0.063(9) -0.031(10) 0.038(8) 0.016(10)
O4 0.110(12) 0.096(12) 0.107(12) 0.004(10) 0.031(10) -0.059(10)
O5 0.095(10) 0.060(9) 0.064(8) 0.019(7) 0.030(7) -0.011(8)
O6 0.093(10) 0.090(11) 0.072(9) -0.006(8) 0.035(8) 0.031(9)
O7 0.058(8) 0.089(11) 0.085(9) -0.014(8) 0.038(7) -0.009(8)
O8 0.080(8) 0.051(8) 0.107(10) 0.001(7) 0.070(8) -0.004(7)
O9 0.047(7) 0.074(9) 0.064(8) 0.001(7) 0.010(6) -0.008(7)
O10 0.094(10) 0.057(9) 0.091(10) 0.000(8) 0.050(8) -0.023(8)
O11 0.186(34) 0.825(102) 0.027(20) 0.057(34) -0.030(20) -0.172(46)
O11' 0.187(35) 0.826(102) 0.025(23) 0.056(36) -0.028(23) -0.171(47)
O12 0.164(18) 0.120(15) 0.136(16) -0.002(12) 0.064(15) 0.015(13)
C1 0.157(14) 0.074(11) 0.092(11) 0.025(8) 0.103(11) 0.040(9)
C2 0.166(14) 0.081(11) 0.102(12) 0.023(9) 0.092(11) 0.040(9)
C3 0.167(14) 0.080(11) 0.101(12) 0.021(9) 0.088(11) 0.041(9)
C4 0.165(14) 0.081(11) 0.103(12) 0.019(9) 0.090(11) 0.037(9)
C1' 0.161(14) 0.078(11) 0.097(11) 0.022(9) 0.096(11) 0.040(9)
C2' 0.161(15) 0.078(12) 0.097(12) 0.024(10) 0.097(12) 0.040(10)
C3' 0.163(14) 0.078(12) 0.098(12) 0.022(10) 0.095(12) 0.041(10)
C4' 0.161(15) 0.078(12) 0.098(12) 0.023(10) 0.096(12) 0.040(10)
C5 0.102(12) 0.149(15) 0.076(11) -0.007(9) 0.018(8) 0.017(10)
C6 0.114(13) 0.154(16) 0.094(12) -0.007(10) 0.009(10) 0.021(11)
C7 0.108(13) 0.158(16) 0.089(12) -0.014(11) 0.018(9) 0.007(11)
C8 0.119(13) 0.155(16) 0.079(12) -0.011(11) 0.019(9) 0.015(11)
C9 0.096(6) 0.033(5) 0.134(7) 0.034(6) 0.050(6) 0.012(5)
C10 0.097(6) 0.034(5) 0.134(7) 0.034(6) 0.050(6) 0.012(5)
C11 0.097(6) 0.034(5) 0.134(7) 0.034(6) 0.050(6) 0.012(5)
C12 0.097(6) 0.034(5) 0.134(7) 0.034(6) 0.050(6) 0.012(5)
C13 0.056(8) 0.093(10) 0.089(9) 0.008(7) 0.054(7) 0.019(7)
C14 0.055(9) 0.095(11) 0.090(10) 0.004(8) 0.040(8) 0.015(8)
C15 0.068(10) 0.112(11) 0.117(11) 0.014(9) 0.058(9) 0.007(8)
C16 0.076(9) 0.110(12) 0.094(9) 0.007(9) 0.053(9) 0.026(9)
C17 0.052(7) 0.082(9) 0.049(7) -0.014(7) 0.017(6) -0.021(7)
C18 0.075(9) 0.102(11) 0.051(9) -0.020(8) 0.014(7) -0.017(8)
C19 0.071(9) 0.098(11) 0.068(9) -0.013(9) 0.009(8) -0.004(8)
C20 0.065(9) 0.086(10) 0.068(9) -0.024(9) 0.013(8) -0.019(8)
C21 0.132(10) 0.047(8) 0.122(10) -0.011(8) 0.107(9) 0.005(8)
C22 0.143(12) 0.050(10) 0.119(12) -0.009(9) 0.095(10) -0.001(9)
C23 0.137(11) 0.062(10) 0.147(12) -0.001(10) 0.096(11) 0.009(9)
C24 0.153(12) 0.064(10) 0.128(11) -0.008(9) 0.106(10) -0.004(9)
C25 0.046(5) 0.062(5) 0.131(5) 0.009(5) 0.063(4) -0.016(4)
C26 0.046(5) 0.062(5) 0.131(5) 0.009(5) 0.063(4) -0.015(4)
C27 0.046(5) 0.062(5) 0.131(5) 0.009(5) 0.063(4) -0.016(4)
C28 0.046(5) 0.062(5) 0.131(5) 0.009(5) 0.063(4) -0.016(4)
C25' 0.046(5) 0.062(5) 0.131(5) 0.009(5) 0.063(4) -0.016(4)
C26' 0.046(5) 0.062(5) 0.131(5) 0.009(5) 0.063(4) -0.015(4)
C27' 0.046(5) 0.062(5) 0.131(5) 0.009(5) 0.063(4) -0.016(4)
C28' 0.046(5) 0.062(5) 0.131(5) 0.009(5) 0.063(4) -0.016(4)
C29 0.172(14) 0.078(11) 0.076(10) 0.049(8) 0.104(10) 0.042(9)
C30 0.179(14) 0.107(13) 0.102(11) 0.043(10) 0.074(12) 0.048(10)
C31 0.186(15) 0.079(12) 0.106(11) 0.039(9) 0.086(12) 0.051(10)
C32 0.204(15) 0.102(12) 0.085(11) 0.034(9) 0.091(11) 0.031(11)
C33 0.131(23) 0.288(43) 0.053(16) -0.032(21) 0.010(15) 0.068(24)
C34 0.114(15) 0.127(17) 0.122(15) 0.042(17) 0.029(15) 0.062(14)
C35 0.123(15) 0.131(17) 0.124(15) 0.037(17) 0.021(16) 0.075(14)
C36 0.329(40) 0.067(17) 0.108(20) -0.014(15) 0.147(25) 0.044(21)
C37 0.221(33) 0.109(24) 0.105(21) -0.037(19) 0.045(21) 0.047(23)
C38 0.125(25) 0.442(68) 0.148(28) 0.025(29) 0.099(22) -0.036(26)
C39 0.136(25) 0.439(68) 0.152(28) 0.031(29) 0.097(23) -0.045(26)
C40 0.294(43) 0.156(29) 0.107(21) 0.025(21) 0.081(26) -0.127(31)
C41 0.114(18) 0.120(21) 0.104(17) -0.020(15) 0.069(15) -0.081(16)
C42 0.174(19) 0.041(10) 0.109(14) -0.002(10) 0.074(16) 0.019(14)
C43 0.177(19) 0.047(10) 0.116(14) -0.003(10) 0.074(16) 0.029(14)
C44 0.065(15) 0.207(29) 0.100(18) -0.047(18) 0.044(13) 0.048(17)
C45 0.082(16) 0.094(19) 0.101(17) -0.048(14) 0.040(13) 0.000(13)
C46 0.079(12) 0.087(13) 0.129(14) 0.011(12) 0.075(11) 0.005(10)
C47 0.086(12) 0.085(13) 0.133(14) 0.008(12) 0.069(11) -0.002(10)
C48 0.139(20) 0.036(13) 0.148(21) 0.040(13) 0.085(18) 0.019(13)
C49 0.199(30) 0.148(27) 0.090(19) 0.044(19) 0.055(20) 0.015(23)
C50 0.080(12) 0.111(17) 0.123(17) -0.001(12) 0.030(13) -0.033(12)
C51 0.080(12) 0.106(17) 0.131(17) -0.001(12) 0.024(13) -0.037(12)
C52 0.191(28) 0.085(20) 0.113(21) 0.033(17) 0.010(19) -0.052(19)
C53 0.868(25) 0.868(25) 0.868(25) 0.0000(11) 0.423(12) 0.0000(11)
C53' 0.141(23) 0.141(23) 0.141(23) 0.0000(11) 0.069(11) 0.0000(11)
C54 0.230(22) 0.287(23) 0.186(20) 0.027(22) 0.127(18) 0.036(20)
C55 0.230(22) 0.287(23) 0.186(20) 0.027(22) 0.127(18) 0.036(20)
C56 0.118(25) 0.261(46) 0.163(30) 0.047(30) 0.030(23) -0.046(27)

loop_
_atom_site_label
_atom_site_type_symbol
_atom_site_fract_x
_atom_site_fract_y
_atom_site_fract_z
_atom_site_U_iso_or_equiv
_atom_site_thermal_displace_type
_atom_site_occupancy
_atom_site_calc_flag
_atom_site_refinement_flags
_atom_site_disorder_group
Fe1 Fe 0.5687(2) 0.09759(10) 0.8136(2) 0.0757(9) Uani 1 d . .
Fe2 Fe 0.64562(14) 0.02541(9) 0.8062(2) 0.0639(8) Uani 1 d . .
Fe3 Fe 0.70683(14) 0.10101(9) 0.8919(2) 0.0610(7) Uani 1 d . .
Fe4 Fe 0.64175(15) 0.10651(11) 0.7365(2) 0.0702(9) Uani 1 d . .
Fe5 Fe 0.62333(12) 0.52132(9) 0.75359(14) 0.0482(7) Uani 1 d . .
Fe6 Fe 0.66141(14) 0.43070(9) 0.79033(15) 0.0535(7) Uani 1 d . .
Fe7 Fe 0.57347(13) 0.47156(9) 0.82996(15) 0.0498(7) Uani 1 d . .
Fe8 Fe 0.70769(14) 0.49716(9) 0.9000(2) 0.0611(7) Uani 1 d . .
Fe9 Fe 0.40928(14) 0.21398(9) 1.13821(15) 0.0577(7) Uani 1 d . .
Fe10 Fe 0.35005(13) 0.29071(9) 0.97360(14) 0.0494(7) Uani 1 d . .
Fe11 Fe 0.28370(13) 0.27673(9) 0.76945(14) 0.0496(7) Uani 1 d . .
Cl1 Cl 0.4759(8) 0.1194(4) 0.8281(15) 0.111(5) Uani 0.81(4) d PU 1
Cl3 Cl 0.7985(12) 0.1339(10) 0.9974(15) 0.093(6) Uani 0.68(6) d PU 1
Cl1' Cl 0.4537(30) 0.1174(19) 0.7745(52) 0.110(8) Uani 0.19(4) d PU 2
Cl3' Cl 0.7890(27) 0.1189(19) 1.0171(28) 0.085(7) Uani 0.32(6) d PU 2
Cl2 Cl 0.6541(3) -0.0538(2) 0.7995(4) 0.096(2) Uani 1 d . .
Cl4 Cl 0.6428(4) 0.1391(3) 0.6343(5) 0.154(3) Uani 1 d . .
Cl5 Cl 0.5962(3) 0.5785(2) 0.6649(3) 0.087(2) Uani 1 d . .
Cl6 Cl 0.6854(3) 0.3623(2) 0.7495(4) 0.096(2) Uani 1 d . .
Cl7 Cl 0.4777(3) 0.4597(2) 0.8439(4) 0.091(2) Uani 1 d . .
Cl8 Cl 0.7990(4) 0.5234(3) 1.0089(4) 0.146(3) Uani 1 d . .
Cl9 Cl 0.4637(2) 0.2758(2) 1.0995(3) 0.0692(14) Uani 1 d . .
Cl10 Cl 0.3023(2) 0.2216(2) 1.0096(3) 0.0695(14) Uani 1 d . .
Cl11 Cl 0.3905(2) 0.2522(2) 0.8886(3) 0.0635(13) Uani 1 d . .
Cl12 Cl 0.2336(2) 0.3039(2) 0.8497(3) 0.0584(12) Uani 1 d . .
N1 N 0.6395(7) 0.0550(5) 0.8959(7) 0.059(4) Uani 1 d D .
N2 N 0.5655(7) 0.0632(6) 0.7256(9) 0.087(5) Uani 1 d . .
N3 N 0.6364(7) 0.1482(5) 0.8169(8) 0.066(4) Uani 1 d U .
N4 N 0.7233(6) 0.0670(5) 0.8146(8) 0.051(4) Uani 1 d . .
N5 N 0.5667(6) 0.4611(5) 0.7271(7) 0.047(4) Uani 1 d . .
N6 N 0.6209(7) 0.5346(5) 0.8527(8) 0.055(4) Uani 1 d . .
N7 N 0.7195(6) 0.4897(5) 0.8057(8) 0.055(4) Uani 1 d . .
N8 N 0.6623(7) 0.4341(4) 0.8914(8) 0.056(4) Uani 1 d . .
O1 O 0.5075(7) 0.1977(5) 1.2472(7) 0.093(5) Uani 1 d D .
O2 O 0.4547(8) 0.1539(5) 1.1079(8) 0.103(5) Uani 1 d D .
O3 O 0.3725(7) 0.2594(6) 1.2007(8) 0.099(5) Uani 1 d D .
O4 O 0.3565(8) 0.1665(6) 1.1794(9) 0.114(6) Uani 1 d D .
O5 O 0.3984(7) 0.3586(4) 0.9692(7) 0.077(4) Uani 1 d D .
O6 O 0.3093(7) 0.3427(5) 1.0291(7) 0.087(4) Uani 1 d D .
O7 O 0.3332(6) 0.2640(5) 0.6966(7) 0.076(4) Uani 1 d D .
O8 O 0.3193(6) 0.3458(4) 0.7563(7) 0.069(4) Uani 1 d D .
O9 O 0.1810(6) 0.2869(5) 0.6604(7) 0.069(4) Uani 1 d D .
O10 O 0.2367(7) 0.2061(4) 0.7397(8) 0.079(4) Uani 1 d D .
O11 O 0.9219(20) 0.7231(19) 1.4191(18) 0.381(35) Uani 0.74(4) d PDU 1
O11' O 0.9450(45) 0.7052(18) 1.4547(50) 0.380(35) Uani 0.26(4) d PDU 2
O12 O 1.0360(12) 0.7926(7) 1.4582(11) 0.144(7) Uani 1 d D .
C1 C 0.6363(10) 0.0292(6) 0.9631(9) 0.090(5) Uani 0.85(2) d PDU 1
C2 C 0.5681(10) -0.0021(9) 0.9272(13) 0.105(6) Uani 0.85(2) d PDU 1
H2A H 0.5703(10) -0.0253(9) 0.8902(13) 0.158 Uiso 0.85(2) calc PR 1
H2B H 0.5257(10) 0.0185(9) 0.8988(13) 0.158 Uiso 0.85(2) calc PR 1
H2C H 0.5650(10) -0.0195(9) 0.9696(13) 0.158 Uiso 0.85(2) calc PR 1
C3 C 0.7036(10) -0.0031(9) 1.0053(15) 0.107(6) Uani 0.85(2) d PDU 1
H3A H 0.7469(10) 0.0171(9) 1.0281(15) 0.160 Uiso 0.85(2) calc PR 1
H3B H 0.7051(10) -0.0255(9) 0.9670(15) 0.160 Uiso 0.85(2) calc PR 1
H3C H 0.7015(10) -0.0213(9) 1.0476(15) 0.160 Uiso 0.85(2) calc PR 1
C4 C 0.6336(16) 0.0658(7) 1.0214(14) 0.106(6) Uani 0.85(2) d PDU 1
H4A H 0.6772(16) 0.0856(7) 1.0442(14) 0.159 Uiso 0.85(2) calc PR 1
H4B H 0.6305(16) 0.0486(7) 1.0640(14) 0.159 Uiso 0.85(2) calc PR 1
H4C H 0.5912(16) 0.0865(7) 0.9933(14) 0.159 Uiso 0.85(2) calc PR 1
C1' C 0.6338(44) 0.0305(19) 0.9620(28) 0.098(6) Uani 0.15(2) d PDU 2
C2' C 0.6022(68) -0.0202(21) 0.9342(58) 0.098(7) Uani 0.15(2) d PDU 2
H2'1 H 0.5569(68) -0.0178(21) 0.8841(58) 0.146 Uiso 0.15(2) calc PR 2
H2'2 H 0.5930(68) -0.0352(21) 0.9744(58) 0.146 Uiso 0.15(2) calc PR 2
H2'3 H 0.6364(68) -0.0400(21) 0.9265(58) 0.146 Uiso 0.15(2) calc PR 2
C3' C 0.7050(46) 0.0267(49) 1.0408(50) 0.100(7) Uani 0.15(2) d PDU 2
H3'1 H 0.7251(46) 0.0590(49) 1.0584(50) 0.150 Uiso 0.15(2) calc PR 2
H3'2 H 0.7393(46) 0.0069(49) 1.0330(50) 0.150 Uiso 0.15(2) calc PR 2
H3'3 H 0.6959(46) 0.0117(49) 1.0810(50) 0.150 Uiso 0.15(2) calc PR 2
C4' C 0.5801(67) 0.0616(37) 0.9741(73) 0.098(7) Uani 0.15(2) d PDU 2
H4'1 H 0.6003(67) 0.0939(37) 0.9918(73) 0.147 Uiso 0.15(2) calc PR 2
H4'2 H 0.5709(67) 0.0467(37) 1.0143(73) 0.147 Uiso 0.15(2) calc PR 2
H4'3 H 0.5348(67) 0.0641(37) 0.9240(73) 0.147 Uiso 0.15(2) calc PR 2
C5 C 0.4962(12) 0.0397(8) 0.6582(12) 0.120(6) Uani 1 d DU .
C6 C 0.4514(12) 0.0840(8) 0.6133(13) 0.138(7) Uani 1 d DU .
H6A H 0.4787(12) 0.1035(8) 0.5947(13) 0.208 Uiso 1 calc R .
H6B H 0.4408(12) 0.1033(8) 0.6487(13) 0.208 Uiso 1 calc R .
H6C H 0.4063(12) 0.0734(8) 0.5677(13) 0.208 Uiso 1 calc R .
C7 C 0.4561(12) 0.0079(9) 0.6887(13) 0.131(6) Uani 1 d DU .
H7A H 0.4861(12) -0.0199(9) 0.7170(13) 0.197 Uiso 1 calc R .
H7B H 0.4109(12) -0.0034(9) 0.6438(13) 0.197 Uiso 1 calc R .
H7C H 0.4455(12) 0.0266(9) 0.7248(13) 0.197 Uiso 1 calc R .
C8 C 0.5189(12) 0.0139(10) 0.6028(12) 0.130(6) Uani 1 d DU .
H8A H 0.5441(12) 0.0367(10) 0.5861(12) 0.196 Uiso 1 calc R .
H8B H 0.4760(12) 0.0017(10) 0.5560(12) 0.196 Uiso 1 calc R .
H8C H 0.5510(12) -0.0131(10) 0.6311(12) 0.196 Uiso 1 calc R .
C9 C 0.6338(7) 0.2050(5) 0.8178(9) 0.090(3) Uani 1 d DU .
C10 C 0.6290(9) 0.2181(6) 0.8912(9) 0.091(3) Uani 1 d DU .
H10A H 0.6705(9) 0.2047(6) 0.9381(9) 0.136 Uiso 1 calc R .
H10B H 0.5845(9) 0.2050(6) 0.8869(9) 0.136 Uiso 1 calc R .
H10C H 0.6290(9) 0.2533(6) 0.8961(9) 0.136 Uiso 1 calc R .
C11 C 0.5703(7) 0.2250(6) 0.7418(8) 0.091(3) Uani 1 d DU .
H11A H 0.5755(7) 0.2157(6) 0.6960(8) 0.136 Uiso 1 calc R .
H11B H 0.5696(7) 0.2602(6) 0.7451(8) 0.136 Uiso 1 calc R .
H11C H 0.5251(7) 0.2119(6) 0.7359(8) 0.136 Uiso 1 calc R .
C12 C 0.7062(7) 0.2220(6) 0.8256(11) 0.091(3) Uani 1 d DU .
H12A H 0.7083(7) 0.2132(6) 0.7777(11) 0.136 Uiso 1 calc R .
H12B H 0.7460(7) 0.2066(6) 0.8718(11) 0.136 Uiso 1 calc R .
H12C H 0.7101(7) 0.2571(6) 0.8324(11) 0.136 Uiso 1 calc R .
C13 C 0.7932(8) 0.0539(6) 0.8168(9) 0.071(4) Uani 1 d DU .
C14 C 0.8325(9) 0.0183(7) 0.8847(10) 0.078(5) Uani 1 d DU .
H14A H 0.8021(9) -0.0101(7) 0.8760(10) 0.117 Uiso 1 calc R .
H14B H 0.8428(9) 0.0337(7) 0.9348(10) 0.117 Uiso 1 calc R .
H14C H 0.8777(9) 0.0085(7) 0.8871(10) 0.117 Uiso 1 calc R .
C15 C 0.8344(10) 0.1002(6) 0.8226(13) 0.093(5) Uani 1 d DU .
H15A H 0.8052(10) 0.1207(6) 0.7767(13) 0.140 Uiso 1 calc R .
H15B H 0.8797(10) 0.0922(6) 0.8236(13) 0.140 Uiso 1 calc R .
H15C H 0.8448(10) 0.1174(6) 0.8714(13) 0.140 Uiso 1 calc R .
C16 C 0.7763(10) 0.0296(7) 0.7382(10) 0.089(5) Uani 1 d DU .
H16A H 0.7511(10) 0.0524(7) 0.6946(10) 0.133 Uiso 1 calc R .
H16B H 0.7458(10) 0.0013(7) 0.7298(10) 0.133 Uiso 1 calc R .
H16C H 0.8213(10) 0.0195(7) 0.7403(10) 0.133 Uiso 1 calc R .
C17 C 0.5028(8) 0.4447(5) 0.6483(9) 0.064(4) Uani 1 d DU .
C18 C 0.5260(9) 0.4472(7) 0.5840(9) 0.083(4) Uani 1 d DU .
H18A H 0.5667(9) 0.4253(7) 0.5980(9) 0.125 Uiso 1 calc R .
H18B H 0.5406(9) 0.4802(7) 0.5804(9) 0.125 Uiso 1 calc R .
H18C H 0.4856(9) 0.4376(7) 0.5327(9) 0.125 Uiso 1 calc R .
C19 C 0.4390(9) 0.4781(7) 0.6306(11) 0.090(5) Uani 1 d DU .
H19A H 0.4265(9) 0.4751(7) 0.6730(11) 0.135 Uiso 1 calc R .
H19B H 0.3975(9) 0.4690(7) 0.5800(11) 0.135 Uiso 1 calc R .
H19C H 0.4524(9) 0.5115(7) 0.6277(11) 0.135 Uiso 1 calc R .
C20 C 0.4881(10) 0.3910(6) 0.6591(11) 0.081(5) Uani 1 d DU .
H20A H 0.5305(10) 0.3715(6) 0.6701(11) 0.122 Uiso 1 calc R .
H20B H 0.4465(10) 0.3793(6) 0.6105(11) 0.122 Uiso 1 calc R .
H20C H 0.4783(10) 0.3882(6) 0.7035(11) 0.122 Uiso 1 calc R .
C21 C 0.6011(9) 0.5803(6) 0.8800(10) 0.081(4) Uani 1 d DU .
C22 C 0.6533(11) 0.6198(6) 0.8845(13) 0.091(5) Uani 1 d DU .
H22A H 0.7027(11) 0.6102(6) 0.9222(13) 0.137 Uiso 1 calc R .
H22B H 0.6416(11) 0.6500(6) 0.9021(13) 0.137 Uiso 1 calc R .
H22C H 0.6488(11) 0.6244(6) 0.8320(13) 0.137 Uiso 1 calc R .
C23 C 0.5229(10) 0.5933(7) 0.8217(13) 0.104(5) Uani 1 d DU .
H23A H 0.4911(10) 0.5673(7) 0.8204(13) 0.156 Uiso 1 calc R .
H23B H 0.5172(10) 0.5977(7) 0.7687(13) 0.156 Uiso 1 calc R .
H23C H 0.5101(10) 0.6233(7) 0.8388(13) 0.156 Uiso 1 calc R .
C24 C 0.6054(12) 0.5697(7) 0.9601(11) 0.099(5) Uani 1 d DU .
H24A H 0.6550(12) 0.5612(7) 0.9991(11) 0.148 Uiso 1 calc R .
H24B H 0.5733(12) 0.5428(7) 0.9543(11) 0.148 Uiso 1 calc R .
H24C H 0.5907(12) 0.5984(7) 0.9782(11) 0.148 Uiso 1 calc R .
C25 C 0.7840(10) 0.4952(7) 0.7938(13) 0.071(3) Uani 0.60(2) d PDU 1
C26 C 0.8031(16) 0.5491(7) 0.8082(20) 0.071(3) Uani 0.60(2) d PDU 1
H26A H 0.7596(16) 0.5683(7) 0.7775(20) 0.107 Uiso 0.60(2) calc PR 1
H26B H 0.8387(16) 0.5569(7) 0.7916(20) 0.107 Uiso 0.60(2) calc PR 1
H26C H 0.8232(16) 0.5562(7) 0.8647(20) 0.107 Uiso 0.60(2) calc PR 1
C27 C 0.8506(12) 0.4639(9) 0.8407(16) 0.071(3) Uani 0.60(2) d PDU 1
H27A H 0.8370(12) 0.4298(9) 0.8304(16) 0.107 Uiso 0.60(2) calc PR 1
H27B H 0.8710(12) 0.4705(9) 0.8974(16) 0.107 Uiso 0.60(2) calc PR 1
H27C H 0.8865(12) 0.4711(9) 0.8243(16) 0.107 Uiso 0.60(2) calc PR 1
C28 C 0.7512(14) 0.4846(10) 0.7041(13) 0.071(3) Uani 0.60(2) d PDU 1
H28A H 0.7085(14) 0.5048(10) 0.6742(13) 0.107 Uiso 0.60(2) calc PR 1
H28B H 0.7374(14) 0.4505(10) 0.6941(13) 0.107 Uiso 0.60(2) calc PR 1
H28C H 0.7869(14) 0.4917(10) 0.6873(13) 0.107 Uiso 0.60(2) calc PR 1
C25' C 0.7960(14) 0.4972(10) 0.8094(20) 0.071(3) Uani 0.40(2) d PDU 2
C26' C 0.8470(24) 0.5385(12) 0.8582(27) 0.072(3) Uani 0.40(2) d PDU 2
H26D H 0.8246(24) 0.5696(12) 0.8351(27) 0.107 Uiso 0.40(2) calc PR 2
H26E H 0.8926(24) 0.5354(12) 0.8577(27) 0.107 Uiso 0.40(2) calc PR 2
H26F H 0.8560(24) 0.5368(12) 0.9130(27) 0.107 Uiso 0.40(2) calc PR 2
C27' C 0.8307(21) 0.4484(10) 0.8456(25) 0.071(3) Uani 0.40(2) d PDU 2
H27D H 0.8398(21) 0.4466(10) 0.9003(25) 0.107 Uiso 0.40(2) calc PR 2
H27E H 0.8764(21) 0.4453(10) 0.8450(25) 0.107 Uiso 0.40(2) calc PR 2
H27F H 0.7982(21) 0.4223(10) 0.8144(25) 0.107 Uiso 0.40(2) calc PR 2
C28' C 0.7817(22) 0.5002(15) 0.7233(20) 0.071(3) Uani 0.40(2) d PDU 2
H28D H 0.7595(22) 0.5313(15) 0.7004(20) 0.107 Uiso 0.40(2) calc PR 2
H28E H 0.7492(22) 0.4740(15) 0.6922(20) 0.107 Uiso 0.40(2) calc PR 2
H28F H 0.8273(22) 0.4970(15) 0.7227(20) 0.107 Uiso 0.40(2) calc PR 2
C29 C 0.6775(9) 0.3929(6) 0.9539(8) 0.090(5) Uani 1 d DU .
C30 C 0.7511(9) 0.3721(7) 0.9759(12) 0.127(6) Uani 1 d DU .
H30A H 0.7878(9) 0.3973(7) 1.0002(12) 0.191 Uiso 1 calc R .
H30B H 0.7508(9) 0.3600(7) 0.9281(12) 0.191 Uiso 1 calc R .
H30C H 0.7622(9) 0.3456(7) 1.0137(12) 0.191 Uiso 1 calc R .
C31 C 0.6185(9) 0.3545(6) 0.9157(10) 0.118(6) Uani 1 d DU .
H31A H 0.5717(9) 0.3687(6) 0.9021(10) 0.177 Uiso 1 calc R .
H31B H 0.6287(9) 0.3279(6) 0.9530(10) 0.177 Uiso 1 calc R .
H31C H 0.6173(9) 0.3422(6) 0.8675(10) 0.177 Uiso 1 calc R .
C32 C 0.6769(11) 0.4143(7) 1.0272(10) 0.122(6) Uani 1 d DU .
H32A H 0.6290(11) 0.4275(7) 1.0115(10) 0.183 Uiso 1 calc R .
H32B H 0.7128(11) 0.4401(7) 1.0495(10) 0.183 Uiso 1 calc R .
H32C H 0.6884(11) 0.3891(7) 1.0670(10) 0.183 Uiso 1 calc R .
C33 C 0.5360(13) 0.2245(10) 1.3199(11) 0.173(15) Uani 1 d D .
H33A H 0.5065(13) 0.2533(10) 1.3117(11) 0.259 Uiso 1 calc R .
H33B H 0.5857(13) 0.2341(10) 1.3365(11) 0.259 Uiso 1 calc R .
H33C H 0.5351(13) 0.2044(10) 1.3611(11) 0.259 Uiso 1 calc R .
C34 C 0.5446(13) 0.1541(8) 1.2491(13) 0.133(8) Uani 1 d DU .
H34A H 0.5282(13) 0.1273(8) 1.2702(13) 0.160 Uiso 1 calc R .
H34B H 0.5971(13) 0.1583(8) 1.2838(13) 0.160 Uiso 1 calc R .
C35 C 0.5283(10) 0.1428(10) 1.1648(11) 0.143(9) Uani 1 d DU .
H35A H 0.5609(10) 0.1617(10) 1.1522(11) 0.171 Uiso 1 calc R .
H35B H 0.5374(10) 0.1082(10) 1.1609(11) 0.171 Uiso 1 calc R .
C36 C 0.4342(16) 0.1385(8) 1.0280(11) 0.151(13) Uani 1 d D .
H36A H 0.3838(16) 0.1471(8) 0.9924(11) 0.226 Uiso 1 calc R .
H36B H 0.4400(16) 0.1035(8) 1.0271(11) 0.226 Uiso 1 calc R .
H36C H 0.4650(16) 0.1546(8) 1.0103(11) 0.226 Uiso 1 calc R .
C37 C 0.3966(16) 0.3082(7) 1.2264(15) 0.160(13) Uani 1 d D .
H37A H 0.4229(16) 0.3202(7) 1.2000(15) 0.240 Uiso 1 calc R .
H37B H 0.4284(16) 0.3086(7) 1.2839(15) 0.240 Uiso 1 calc R .
H37C H 0.3548(16) 0.3289(7) 1.2127(15) 0.240 Uiso 1 calc R .
C38 C 0.3325(17) 0.2358(14) 1.2338(19) 0.224(20) Uani 1 d DU .
H38A H 0.2950(17) 0.2576(14) 1.2323(19) 0.269 Uiso 1 calc R .
H38B H 0.3650(17) 0.2264(14) 1.2895(19) 0.269 Uiso 1 calc R .
C39 C 0.2980(17) 0.1911(13) 1.1825(22) 0.231(20) Uani 1 d DU .
H39A H 0.2762(17) 0.1703(13) 1.2066(22) 0.277 Uiso 1 calc R .
H39B H 0.2603(17) 0.2005(13) 1.1287(22) 0.277 Uiso 1 calc R .
C40 C 0.3245(19) 0.1221(8) 1.1381(14) 0.193(18) Uani 1 d D .
H40A H 0.3609(19) 0.1029(8) 1.1333(14) 0.289 Uiso 1 calc R .
H40B H 0.2848(19) 0.1294(8) 1.0851(14) 0.289 Uiso 1 calc R .
H40C H 0.3061(19) 0.1038(8) 1.1678(14) 0.289 Uiso 1 calc R .
C41 C 0.4659(9) 0.3603(8) 0.9676(13) 0.106(8) Uani 1 d D .
H41A H 0.4657(9) 0.3355(8) 0.9314(13) 0.159 Uiso 1 calc R .
H41B H 0.5059(9) 0.3543(8) 1.0210(13) 0.159 Uiso 1 calc R .
H41C H 0.4716(9) 0.3921(8) 0.9494(13) 0.159 Uiso 1 calc R .
C42 C 0.3960(12) 0.3946(7) 1.0220(12) 0.106(7) Uani 1 d DU .
H42A H 0.4057(12) 0.4271(7) 1.0083(12) 0.127 Uiso 1 calc R .
H42B H 0.4319(12) 0.3875(7) 1.0777(12) 0.127 Uiso 1 calc R .
C43 C 0.3191(12) 0.3917(6) 1.0100(14) 0.112(7) Uani 1 d DU .
H43A H 0.3130(12) 0.4148(6) 1.0453(14) 0.135 Uiso 1 calc R .
H43B H 0.2835(12) 0.3994(6) 0.9544(14) 0.135 Uiso 1 calc R .
C44 C 0.2402(8) 0.3357(9) 1.0246(12) 0.122(10) Uani 1 d D .
H44A H 0.2359(8) 0.3022(9) 1.0379(12) 0.184 Uiso 1 calc R .
H44B H 0.2018(8) 0.3428(9) 0.9708(12) 0.184 Uiso 1 calc R .
H44C H 0.2359(8) 0.3574(9) 1.0622(12) 0.184 Uiso 1 calc R .
C45 C 0.3521(10) 0.2155(6) 0.6885(13) 0.094(8) Uani 1 d D .
H45A H 0.3110(10) 0.1942(6) 0.6754(13) 0.142 Uiso 1 calc R .
H45B H 0.3933(10) 0.2051(6) 0.7386(13) 0.142 Uiso 1 calc R .
H45C H 0.3648(10) 0.2141(6) 0.6462(13) 0.142 Uiso 1 calc R .
C46 C 0.3885(9) 0.3008(5) 0.7162(14) 0.088(5) Uani 1 d DU .
H46A H 0.4076(9) 0.2988(5) 0.6787(14) 0.105 Uiso 1 calc R .
H46B H 0.4289(9) 0.2950(5) 0.7703(14) 0.105 Uiso 1 calc R .
C47 C 0.3568(11) 0.3513(6) 0.7118(12) 0.094(6) Uani 1 d DU .
H47A H 0.3953(11) 0.3758(6) 0.7362(12) 0.113 Uiso 1 calc R .
H47B H 0.3234(11) 0.3605(6) 0.6563(12) 0.113 Uiso 1 calc R .
C48 C 0.2985(12) 0.3925(5) 0.7723(13) 0.101(8) Uani 1 d D .
H48A H 0.2730(12) 0.3883(5) 0.8026(13) 0.152 Uiso 1 calc R .
H48B H 0.2668(12) 0.4087(5) 0.7220(13) 0.152 Uiso 1 calc R .
H48C H 0.3417(12) 0.4122(5) 0.8029(13) 0.152 Uiso 1 calc R .
C49 C 0.1718(16) 0.3259(8) 0.6068(13) 0.152(12) Uani 1 d D .
H49A H 0.1959(16) 0.3548(8) 0.6373(13) 0.228 Uiso 1 calc R .
H49B H 0.1203(16) 0.3325(8) 0.5731(13) 0.228 Uiso 1 calc R .
H49C H 0.1929(16) 0.3168(8) 0.5735(13) 0.228 Uiso 1 calc R .
C50 C 0.1466(11) 0.2429(6) 0.6192(11) 0.113(7) Uani 1 d DU .
H50A H 0.1695(11) 0.2301(6) 0.5890(11) 0.135 Uiso 1 calc R .
H50B H 0.0945(11) 0.2478(6) 0.5828(11) 0.135 Uiso 1 calc R .
C51 C 0.1594(8) 0.2095(8) 0.6881(12) 0.117(7) Uani 1 d DU .
H51A H 0.1362(8) 0.2228(8) 0.7175(12) 0.141 Uiso 1 calc R .
H51B H 0.1389(8) 0.1772(8) 0.6679(12) 0.141 Uiso 1 calc R .
C52 C 0.2571(15) 0.1696(8) 0.7996(12) 0.157(13) Uani 1 d D .
H52A H 0.3096(15) 0.1690(8) 0.8324(12) 0.236 Uiso 1 calc R .
H52B H 0.2402(15) 0.1381(8) 0.7742(12) 0.236 Uiso 1 calc R .
H52C H 0.2353(15) 0.1767(8) 0.8329(12) 0.236 Uiso 1 calc R .
C53 C 0.9418(107) 0.6725(29) 1.4265(121) 0.868(25) Uani 0.74(4) d PDU 1
H53A H 0.9164(107) 0.6571(29) 1.3743(121) 1.302 Uiso 0.74(4) calc PR 1
H53B H 0.9286(107) 0.6566(29) 1.4628(121) 1.302 Uiso 0.74(4) calc PR 1
H53C H 0.9939(107) 0.6698(29) 1.4473(121) 1.302 Uiso 0.74(4) calc PR 1
C53' C 0.8770(51) 0.6989(41) 1.4541(61) 0.141(23) Uani 0.26(4) d PDU 2
H53D H 0.8567(51) 0.6673(41) 1.4315(61) 0.212 Uiso 0.26(4) calc PR 2
H53E H 0.8434(51) 0.7242(41) 1.4218(61) 0.212 Uiso 0.26(4) calc PR 2
H53F H 0.8849(51) 0.7008(41) 1.5084(61) 0.212 Uiso 0.26(4) calc PR 2
C54 C 0.9538(23) 0.7525(13) 1.4899(23) 0.224(11) Uani 1 d DU .
H54A H 0.9928(23) 0.7337(13) 1.5328(23) 0.268 Uiso 1 calc R 1
H54B H 0.9166(23) 0.7582(13) 1.5058(23) 0.268 Uiso 1 calc R 1
C55 C 0.9849(19) 0.8016(14) 1.4856(24) 0.224(11) Uani 1 d DU .
H55A H 0.9461(19) 0.8232(14) 1.4484(24) 0.268 Uiso 1 calc R .
H55B H 1.0092(19) 0.8170(14) 1.5385(24) 0.268 Uiso 1 calc R .
C56 C 1.1050(12) 0.7794(13) 1.5251(17) 0.197(17) Uani 1 d D .
H56A H 1.1397(12) 0.7733(13) 1.5067(17) 0.295 Uiso 1 calc R .
H56B H 1.0992(12) 0.7502(13) 1.5501(17) 0.295 Uiso 1 calc R .
H56C H 1.1224(12) 0.8058(13) 1.5637(17) 0.295 Uiso 1 calc R .

loop_
_atom_type_symbol
_atom_type_description
_atom_type_scat_dispersion_real
_atom_type_scat_dispersion_imag
_atom_type_scat_source
C C 0.0033 0.0016 'International Tables Vol C Tables 4.2.6.8 and 6.1.1.4'
H H 0.0000 0.0000 'International Tables Vol C Tables 4.2.6.8 and 6.1.1.4'
N N 0.0061 0.0033 'International Tables Vol C Tables 4.2.6.8 and 6.1.1.4'
O O 0.0106 0.0060 'International Tables Vol C Tables 4.2.6.8 and 6.1.1.4'
Cl Cl 0.1484 0.1585 'International Tables Vol C Tables 4.2.6.8 and 6.1.1.4'
Fe Fe 0.3463 0.8444 'International Tables Vol C Tables 4.2.6.8 and 6.1.1.4'

loop_
_geom_angle_atom_site_label_1
_geom_angle_atom_site_label_2
_geom_angle_atom_site_label_3
_geom_angle
N2 Fe1 N1 95.7(6)
N2 Fe1 N3 95.2(7)
N1 Fe1 N3 98.2(6)
N2 Fe1 Cl1 126.9(8)
N1 Fe1 Cl1 116.2(7)
N3 Fe1 Cl1 118.7(5)
N2 Fe1 Cl1' 105.1(22)
N1 Fe1 Cl1' 134.3(18)
N3 Fe1 Cl1' 119.3(14)
N2 Fe1 Fe3 94.3(4)
N1 Fe1 Fe3 48.8(4)
N3 Fe1 Fe3 49.7(4)
Cl1 Fe1 Fe3 138.7(6)
Cl1' Fe1 Fe3 159.0(19)
N2 Fe1 Fe2 47.9(5)
N1 Fe1 Fe2 48.3(4)
N3 Fe1 Fe2 94.6(4)
Cl1 Fe1 Fe2 146.3(3)
Cl1' Fe1 Fe2 140.4(17)
Fe3 Fe1 Fe2 59.84(9)
N2 Fe1 Fe4 47.4(5)
N1 Fe1 Fe4 94.8(4)
N3 Fe1 Fe4 48.3(4)
Cl1 Fe1 Fe4 148.7(5)
Cl1' Fe1 Fe4 129.1(20)
Fe3 Fe1 Fe4 60.61(10)
Fe2 Fe1 Fe4 59.21(11)
N4 Fe2 N2 97.0(6)
N4 Fe2 N1 95.5(5)
N2 Fe2 N1 94.1(6)
N4 Fe2 Cl2 120.1(4)
N2 Fe2 Cl2 123.3(5)
N1 Fe2 Cl2 120.3(4)
N4 Fe2 Fe3 47.9(4)
N2 Fe2 Fe3 92.6(5)
N1 Fe2 Fe3 48.2(4)
Cl2 Fe2 Fe3 144.1(2)
N4 Fe2 Fe4 49.1(4)
N2 Fe2 Fe4 47.9(5)
N1 Fe2 Fe4 95.5(4)
Cl2 Fe2 Fe4 144.2(2)
Fe3 Fe2 Fe4 60.69(10)
N4 Fe2 Fe1 93.9(4)
N2 Fe2 Fe1 46.7(5)
N1 Fe2 Fe1 47.9(4)
Cl2 Fe2 Fe1 145.9(2)
Fe3 Fe2 Fe1 58.82(10)
Fe4 Fe2 Fe1 60.45(10)
N4 Fe3 N1 97.1(5)
N4 Fe3 N3 96.6(6)
N1 Fe3 N3 98.8(6)
N4 Fe3 Cl3 120.1(9)
N1 Fe3 Cl3 124.5(11)
N3 Fe3 Cl3 114.3(8)
N4 Fe3 Cl3' 126.9(14)
N1 Fe3 Cl3' 107.7(17)
N3 Fe3 Cl3' 123.7(13)
N4 Fe3 Fe1 96.5(4)
N1 Fe3 Fe1 49.2(4)
N3 Fe3 Fe1 49.8(4)
Cl3 Fe3 Fe1 142.8(7)
Cl3' Fe3 Fe1 135.2(15)
N4 Fe3 Fe2 48.5(4)
N1 Fe3 Fe2 49.1(4)
N3 Fe3 Fe2 95.9(4)
Cl3 Fe3 Fe2 149.6(7)
Cl3' Fe3 Fe2 138.7(14)
Fe1 Fe3 Fe2 61.34(10)
N4 Fe3 Fe4 48.7(4)
N1 Fe3 Fe4 95.5(4)
N3 Fe3 Fe4 48.6(4)
Cl3 Fe3 Fe4 139.9(10)
Cl3' Fe3 Fe4 156.8(16)
Fe1 Fe3 Fe4 60.99(10)
Fe2 Fe3 Fe4 59.81(11)
N2 Fe4 N3 94.7(7)
N2 Fe4 N4 96.6(6)
N3 Fe4 N4 95.1(6)
N2 Fe4 Cl4 122.3(5)
N3 Fe4 Cl4 119.8(5)
N4 Fe4 Cl4 121.8(4)
N2 Fe4 Fe2 48.4(5)
N3 Fe4 Fe2 95.6(4)
N4 Fe4 Fe2 48.2(4)
Cl4 Fe4 Fe2 144.6(3)
N2 Fe4 Fe3 92.0(5)
N3 Fe4 Fe3 48.6(4)
N4 Fe4 Fe3 47.2(4)
Cl4 Fe4 Fe3 145.7(3)
Fe2 Fe4 Fe3 59.49(10)
N2 Fe4 Fe1 46.7(5)
N3 Fe4 Fe1 48.5(4)
N4 Fe4 Fe1 93.2(4)
Cl4 Fe4 Fe1 145.0(2)
Fe2 Fe4 Fe1 60.34(11)
Fe3 Fe4 Fe1 58.41(10)
N5 Fe5 N6 96.2(5)
N5 Fe5 N7 96.0(5)
N6 Fe5 N7 95.6(6)
N5 Fe5 Cl5 120.9(4)
N6 Fe5 Cl5 120.1(4)
N7 Fe5 Cl5 121.9(4)
N5 Fe5 Fe8 94.3(4)
N6 Fe5 Fe8 47.3(4)
N7 Fe5 Fe8 48.7(4)
Cl5 Fe5 Fe8 144.8(2)
N5 Fe5 Fe7 48.0(3)
N6 Fe5 Fe7 48.4(4)
N7 Fe5 Fe7 94.7(4)
Cl5 Fe5 Fe7 143.5(2)
Fe8 Fe5 Fe7 59.94(9)
N5 Fe5 Fe6 47.9(4)
N6 Fe5 Fe6 93.8(4)
N7 Fe5 Fe6 48.4(4)
Cl5 Fe5 Fe6 146.1(2)
Fe8 Fe5 Fe6 60.02(9)
Fe7 Fe5 Fe6 59.69(9)
N8 Fe6 N5 96.3(5)
N8 Fe6 N7 96.2(6)
N5 Fe6 N7 96.5(5)
N8 Fe6 Cl6 120.6(4)
N5 Fe6 Cl6 119.5(4)
N7 Fe6 Cl6 121.9(4)
N8 Fe6 Fe7 48.7(4)
N5 Fe6 Fe7 47.9(4)
N7 Fe6 Fe7 94.6(4)
Cl6 Fe6 Fe7 143.5(2)
N8 Fe6 Fe8 48.4(4)
N5 Fe6 Fe8 93.9(4)
N7 Fe6 Fe8 48.3(4)
Cl6 Fe6 Fe8 146.6(2)
Fe7 Fe6 Fe8 59.61(9)
N8 Fe6 Fe5 94.3(4)
N5 Fe6 Fe5 48.3(4)
N7 Fe6 Fe5 48.6(3)
Cl6 Fe6 Fe5 145.0(2)
Fe7 Fe6 Fe5 59.47(9)
Fe8 Fe6 Fe5 59.27(9)
N5 Fe7 N6 97.8(6)
N5 Fe7 N8 96.2(5)
N6 Fe7 N8 95.6(6)
N5 Fe7 Cl7 119.4(4)
N6 Fe7 Cl7 120.7(4)
N8 Fe7 Cl7 121.4(4)
N5 Fe7 Fe8 95.1(4)
N6 Fe7 Fe8 47.4(4)
N8 Fe7 Fe8 48.7(4)
Cl7 Fe7 Fe8 145.6(2)
N5 Fe7 Fe5 49.1(4)
N6 Fe7 Fe5 49.0(4)
N8 Fe7 Fe5 94.9(4)
Cl7 Fe7 Fe5 143.7(2)
Fe8 Fe7 Fe5 59.99(9)
N5 Fe7 Fe6 48.6(4)
N6 Fe7 Fe6 95.2(4)
N8 Fe7 Fe6 48.0(4)
Cl7 Fe7 Fe6 144.1(2)
Fe8 Fe7 Fe6 60.42(10)
Fe5 Fe7 Fe6 60.84(9)
N6 Fe8 N8 97.0(5)
N6 Fe8 N7 98.2(5)
N8 Fe8 N7 96.1(6)
N6 Fe8 Cl8 118.5(4)
N8 Fe8 Cl8 123.3(5)
N7 Fe8 Cl8 118.3(5)
N6 Fe8 Fe7 48.7(4)
N8 Fe8 Fe7 48.8(4)
N7 Fe8 Fe7 95.3(4)
Cl8 Fe8 Fe7 146.3(3)
N6 Fe8 Fe5 49.2(4)
N8 Fe8 Fe5 95.0(4)
N7 Fe8 Fe5 49.4(4)
Cl8 Fe8 Fe5 141.6(2)
Fe7 Fe8 Fe5 60.07(9)
N6 Fe8 Fe6 95.8(4)
N8 Fe8 Fe6 47.8(4)
N7 Fe8 Fe6 48.9(4)
Cl8 Fe8 Fe6 145.6(2)
Fe7 Fe8 Fe6 59.96(9)
Fe5 Fe8 Fe6 60.71(10)
O4 Fe9 O3 75.4(7)
O4 Fe9 O2 90.6(7)
O3 Fe9 O2 161.5(6)
O4 Fe9 O1 86.6(6)
O3 Fe9 O1 91.1(5)
O2 Fe9 O1 75.8(5)
O4 Fe9 Cl9 172.3(6)
O3 Fe9 Cl9 96.9(5)
O2 Fe9 Cl9 97.0(4)
O1 Fe9 Cl9 94.0(4)
O4 Fe9 Cl10 92.0(4)
O3 Fe9 Cl10 96.2(4)
O2 Fe9 Cl10 96.4(4)
O1 Fe9 Cl10 172.0(4)
Cl9 Fe9 Cl10 88.4(2)
O5 Fe10 O6 76.0(5)
O5 Fe10 Cl10 166.3(4)
O6 Fe10 Cl10 93.4(4)
O5 Fe10 Cl11 91.4(4)
O6 Fe10 Cl11 164.2(4)
Cl10 Fe10 Cl11 100.4(2)
O5 Fe10 Cl9 86.0(3)
O6 Fe10 Cl9 93.3(3)
Cl10 Fe10 Cl9 86.1(2)
Cl11 Fe10 Cl9 95.3(2)
O5 Fe10 Cl12 95.9(3)
O6 Fe10 Cl12 85.9(3)
Cl10 Fe10 Cl12 91.9(2)
Cl11 Fe10 Cl12 85.9(2)
Cl9 Fe10 Cl12 177.8(2)
O8 Fe11 O10 160.0(5)
O8 Fe11 O7 75.8(5)
O10 Fe11 O7 89.3(5)
O8 Fe11 O9 90.9(5)
O10 Fe11 O9 75.2(5)
O7 Fe11 O9 88.2(5)
O8 Fe11 Cl12 95.2(3)
O10 Fe11 Cl12 99.5(4)
O7 Fe11 Cl12 171.0(4)
O9 Fe11 Cl12 91.9(4)
O8 Fe11 Cl11 98.3(4)
O10 Fe11 Cl11 95.5(4)
O7 Fe11 Cl11 92.5(3)
O9 Fe11 Cl11 170.7(4)
Cl12 Fe11 Cl11 88.8(2)
Fe9 Cl9 Fe10 92.1(2)
Fe10 Cl10 Fe9 92.7(2)
Fe11 Cl11 Fe10 92.4(2)
Fe11 Cl12 Fe10 91.6(2)
C1' N1 Fe3 134.0(28)
C1 N1 Fe3 133.3(11)
C1' N1 Fe1 127.8(32)
C1 N1 Fe1 129.9(10)
Fe3 N1 Fe1 82.0(5)
C1' N1 Fe2 128.6(23)
C1 N1 Fe2 127.3(10)
Fe3 N1 Fe2 82.7(5)
Fe1 N1 Fe2 83.8(5)
C5 N2 Fe1 123.9(12)
C5 N2 Fe4 138.5(13)
Fe1 N2 Fe4 85.9(6)
C5 N2 Fe2 122.9(13)
Fe1 N2 Fe2 85.4(6)
Fe4 N2 Fe2 83.6(5)
C9 N3 Fe4 127.3(10)
C9 N3 Fe3 132.0(10)
Fe4 N3 Fe3 82.9(6)
C9 N3 Fe1 132.6(10)
Fe4 N3 Fe1 83.1(6)
Fe3 N3 Fe1 80.5(6)
C13 N4 Fe3 129.9(10)
C13 N4 Fe2 129.8(10)
Fe3 N4 Fe2 83.6(5)
C13 N4 Fe4 129.6(10)
Fe3 N4 Fe4 84.1(5)
Fe2 N4 Fe4 82.7(5)
C17 N5 Fe7 130.3(9)
C17 N5 Fe6 129.3(9)
Fe7 N5 Fe6 83.4(5)
C17 N5 Fe5 129.9(9)
Fe7 N5 Fe5 82.9(5)
Fe6 N5 Fe5 83.8(5)
C21 N6 Fe8 131.0(11)
C21 N6 Fe7 128.9(10)
Fe8 N6 Fe7 83.9(5)
C21 N6 Fe5 129.6(10)
Fe8 N6 Fe5 83.5(5)
Fe7 N6 Fe5 82.5(5)
C25 N7 Fe8 131.9(12)
C25' N7 Fe8 121.9(14)
C25 N7 Fe6 127.4(11)
C25' N7 Fe6 131.0(13)
Fe8 N7 Fe6 82.8(5)
C25 N7 Fe5 131.7(11)
C25' N7 Fe5 137.2(13)
Fe8 N7 Fe5 81.9(5)
Fe6 N7 Fe5 82.9(5)
C29 N8 Fe6 129.1(9)
C29 N8 Fe8 132.2(10)
Fe6 N8 Fe8 83.8(5)
C29 N8 Fe7 128.5(10)
Fe6 N8 Fe7 83.3(5)
Fe8 N8 Fe7 82.4(5)
C34 O1 C33 116.6(16)
C34 O1 Fe9 117.2(12)
C33 O1 Fe9 126.0(13)
C35 O2 C36 113.6(18)
C35 O2 Fe9 115.1(12)
C36 O2 Fe9 125.2(12)
C38 O3 C37 117.2(22)
C38 O3 Fe9 116.0(19)
C37 O3 Fe9 125.4(15)
C39 O4 C40 104.0(23)
C39 O4 Fe9 110.2(18)
C40 O4 Fe9 121.0(16)
C42 O5 C41 111.6(15)
C42 O5 Fe10 113.0(11)
C41 O5 Fe10 121.4(11)
C44 O6 C43 112.3(16)
C44 O6 Fe10 120.8(11)
C43 O6 Fe10 110.5(11)
C45 O7 C46 116.8(13)
C45 O7 Fe11 118.4(12)
C46 O7 Fe11 107.6(10)
C47 O8 C48 110.4(13)
C47 O8 Fe11 120.1(10)
C48 O8 Fe11 128.3(10)
C49 O9 C50 112.5(16)
C49 O9 Fe11 120.6(13)
C50 O9 Fe11 114.8(11)
C52 O10 C51 113.3(16)
C52 O10 Fe11 120.7(12)
C51 O10 Fe11 110.3(12)
C54 O11 C53 118.2(93)
C54 O11' C53' 90.8(62)
C55 O12 C56 109.3(26)
N1 C1 C2 107.8(15)
N1 C1 C4 110.4(14)
C2 C1 C4 110.0(9)
N1 C1 C3 108.0(14)
C2 C1 C3 109.8(9)
C4 C1 C3 110.7(9)
N1 C1' C2' 108.6(10)
N1 C1' C3' 115.1(57)
C2' C1' C3' 109.5(10)
N1 C1' C4' 104.4(60)
C2' C1' C4' 109.6(10)
C3' C1' C4' 109.4(10)
C7 C5 C6 111.7(20)
C7 C5 C8 114.7(21)
C6 C5 C8 107.2(19)
C7 C5 N2 113.5(17)
C6 C5 N2 102.2(16)
C8 C5 N2 106.5(17)
C10 C9 C11 112.3(9)
C10 C9 C12 110.6(9)
C11 C9 C12 110.7(8)
C10 C9 N3 105.6(12)
C11 C9 N3 111.8(12)
C12 C9 N3 105.6(11)
N4 C13 C14 107.4(12)
N4 C13 C15 108.7(13)
C14 C13 C15 115.2(15)
N4 C13 C16 109.0(13)
C14 C13 C16 109.4(14)
C15 C13 C16 106.9(15)
N5 C17 C19 107.4(12)
N5 C17 C18 107.9(11)
C19 C17 C18 112.9(14)
N5 C17 C20 106.8(12)
C19 C17 C20 113.3(15)
C18 C17 C20 108.3(14)
N6 C21 C23 109.3(14)
N6 C21 C22 107.7(13)
C23 C21 C22 111.7(16)
N6 C21 C24 107.6(14)
C23 C21 C24 107.2(15)
C22 C21 C24 113.2(15)
N7 C25 C27 120.1(16)
N7 C25 C26 104.5(15)
C27 C25 C26 111.1(10)
N7 C25 C28 101.8(15)
C27 C25 C28 109.7(9)
C26 C25 C28 108.9(9)
C27' C25' C28' 109.6(10)
C27' C25' C26' 109.7(10)
C28' C25' C26' 109.3(10)
C27' C25' N7 99.1(22)
C28' C25' N7 107.3(20)
C26' C25' N7 121.2(22)
C30 C29 C31 111.1(9)
C30 C29 C32 111.0(9)
C31 C29 C32 109.8(8)
C30 C29 N8 106.7(12)
C31 C29 N8 108.8(13)
C32 C29 N8 109.4(12)
O1 C34 C35 108.1(17)
O2 C35 C34 111.7(17)
O3 C38 C39 106.2(27)
O4 C39 C38 105.0(29)
O5 C42 C43 105.0(16)
O6 C43 C42 106.6(16)
O7 C46 C47 110.3(14)
O8 C47 C46 103.1(13)
O9 C50 C51 101.8(16)
O10 C51 C50 107.4(15)
O11 C54 C55 117.8(40)
O11' C54 C55 137.8(52)
O12 C55 C54 106.8(29)

loop_
_geom_bond_atom_site_label_1
_geom_bond_atom_site_label_2
_geom_bond_distance
Fe1 N2 1.92(2)
Fe1 N1 1.964(13)
Fe1 N3 1.990(14)
Fe1 Cl1 2.209(10)
Fe1 Cl1' 2.25(5)
Fe1 Fe3 2.568(4)
Fe1 Fe2 2.634(4)
Fe1 Fe4 2.637(4)
Fe2 N4 1.956(12)
Fe2 N2 1.960(15)
Fe2 N1 1.978(13)
Fe2 Cl2 2.214(6)
Fe2 Fe3 2.595(4)
Fe2 Fe4 2.604(4)
Fe3 N4 1.937(13)
Fe3 N1 1.950(13)
Fe3 N3 1.985(14)
Fe3 Cl3 2.22(2)
Fe3 Cl3' 2.24(4)
Fe3 Fe4 2.627(4)
Fe4 N2 1.94(2)
Fe4 N3 1.984(15)
Fe4 N4 1.984(13)
Fe4 Cl4 2.183(7)
Fe5 N5 1.976(13)
Fe5 N6 1.976(13)
Fe5 N7 1.989(12)
Fe5 Cl5 2.197(5)
Fe5 Fe8 2.593(3)
Fe5 Fe7 2.595(3)
Fe5 Fe6 2.631(4)
Fe6 N8 1.946(14)
Fe6 N5 1.965(12)
Fe6 N7 1.984(14)
Fe6 Cl6 2.208(6)
Fe6 Fe7 2.601(3)
Fe6 Fe8 2.613(4)
Fe7 N5 1.944(12)
Fe7 N6 1.958(13)
Fe7 N8 1.968(13)
Fe7 Cl7 2.205(5)
Fe7 Fe8 2.592(3)
Fe8 N6 1.917(14)
Fe8 N8 1.966(13)
Fe8 N7 1.967(14)
Fe8 Cl8 2.178(6)
Fe9 O4 2.121(15)
Fe9 O3 2.139(14)
Fe9 O2 2.148(13)
Fe9 O1 2.172(12)
Fe9 Cl9 2.385(5)
Fe9 Cl10 2.426(5)
Fe10 O5 2.169(12)
Fe10 O6 2.210(13)
Fe10 Cl10 2.426(5)
Fe10 Cl11 2.441(5)
Fe10 Cl9 2.490(5)
Fe10 Cl12 2.493(4)
Fe11 O8 2.121(11)
Fe11 O10 2.148(12)
Fe11 O7 2.160(13)
Fe11 O9 2.192(11)
Fe11 Cl12 2.391(5)
Fe11 Cl11 2.414(5)
N1 C1' 1.502(10)
N1 C1 1.514(9)
N2 C5 1.56(3)
N3 C9 1.58(2)
N4 C13 1.51(2)
N5 C17 1.54(2)
N6 C21 1.51(2)
N7 C25 1.51(2)
N7 C25' 1.61(3)
N8 C29 1.58(2)
O1 C34 1.435(10)
O1 C33 1.437(10)
O2 C35 1.439(10)
O2 C36 1.450(10)
O3 C38 1.447(10)
O3 C37 1.449(10)
O4 C39 1.446(10)
O4 C40 1.447(10)
O5 C42 1.449(10)
O5 C41 1.451(10)
O6 C44 1.443(9)
O6 C43 1.451(10)
O7 C45 1.433(9)
O7 C46 1.461(9)
O8 C47 1.438(9)
O8 C48 1.451(9)
O9 C49 1.443(10)
O9 C50 1.448(10)
O10 C52 1.436(10)
O10 C51 1.451(10)
O11 C54 1.448(10)
O11 C53 1.452(11)
O11' C54 1.450(11)
O11' C53' 1.450(11)
O12 C55 1.444(10)
O12 C56 1.452(10)
C1 C2 1.534(10)
C1 C4 1.539(9)
C1 C3 1.542(9)
C1' C2' 1.539(10)
C1' C3' 1.540(10)
C1' C4' 1.540(10)
C5 C7 1.533(10)
C5 C6 1.537(10)
C5 C8 1.549(10)
C9 C10 1.516(9)
C9 C11 1.534(9)
C9 C12 1.546(9)
C13 C14 1.525(10)
C13 C15 1.529(10)
C13 C16 1.535(10)
C17 C19 1.538(10)
C17 C18 1.547(10)
C17 C20 1.558(10)
C21 C23 1.530(10)
C21 C22 1.532(10)
C21 C24 1.535(10)
C25 C27 1.527(10)
C25 C26 1.537(10)
C25 C28 1.548(10)
C25' C27' 1.538(10)
C25' C28' 1.540(10)
C25' C26' 1.544(10)
C29 C30 1.522(9)
C29 C31 1.534(9)
C29 C32 1.542(9)
C34 C35 1.523(10)
C38 C39 1.532(10)
C42 C43 1.536(10)
C46 C47 1.539(10)
C50 C51 1.533(10)
C54 C55 1.533(10)

loop_
_geom_torsion_atom_site_label_1
_geom_torsion_atom_site_label_2
_geom_torsion_atom_site_label_3
_geom_torsion_atom_site_label_4
_geom_torsion
N2 Fe1 Fe2 N4 95.9(7)
N1 Fe1 Fe2 N4 -93.9(6)
N3 Fe1 Fe2 N4 3.0(6)
Cl1 Fe1 Fe2 N4 -168.2(12)
Cl1' Fe1 Fe2 N4 153.1(31)
Fe3 Fe1 Fe2 N4 -34.2(4)
Fe4 Fe1 Fe2 N4 37.5(4)
N2 Fe1 Fe2 N2 0.000(5)
N1 Fe1 Fe2 N2 170.2(8)
N3 Fe1 Fe2 N2 -92.9(8)
Cl1 Fe1 Fe2 N2 95.9(14)
Cl1' Fe1 Fe2 N2 57.2(32)
Fe3 Fe1 Fe2 N2 -130.1(6)
Fe4 Fe1 Fe2 N2 -58.4(6)
N2 Fe1 Fe2 N1 -170.2(8)
N1 Fe1 Fe2 N1 0.000(6)
N3 Fe1 Fe2 N1 96.9(7)
Cl1 Fe1 Fe2 N1 -74.3(13)
Cl1' Fe1 Fe2 N1 -112.9(32)
Fe3 Fe1 Fe2 N1 59.8(5)
Fe4 Fe1 Fe2 N1 131.4(5)
N2 Fe1 Fe2 Cl2 -87.2(7)
N1 Fe1 Fe2 Cl2 83.0(6)
N3 Fe1 Fe2 Cl2 179.8(5)
Cl1 Fe1 Fe2 Cl2 8.6(13)
Cl1' Fe1 Fe2 Cl2 -30.0(32)
Fe3 Fe1 Fe2 Cl2 142.7(4)
Fe4 Fe1 Fe2 Cl2 -145.6(4)
N2 Fe1 Fe2 Fe3 130.1(6)
N1 Fe1 Fe2 Fe3 -59.8(5)
N3 Fe1 Fe2 Fe3 37.1(4)
Cl1 Fe1 Fe2 Fe3 -134.1(12)
Cl1' Fe1 Fe2 Fe3 -172.7(31)
Fe3 Fe1 Fe2 Fe3 0.0
Fe4 Fe1 Fe2 Fe3 71.66(11)
N2 Fe1 Fe2 Fe4 58.4(6)
N1 Fe1 Fe2 Fe4 -131.4(5)
N3 Fe1 Fe2 Fe4 -34.5(4)
Cl1 Fe1 Fe2 Fe4 154.2(12)
Cl1' Fe1 Fe2 Fe4 115.6(31)
Fe3 Fe1 Fe2 Fe4 -71.66(11)
Fe4 Fe1 Fe2 Fe4 0.0
N2 Fe1 Fe3 N4 0.0(6)
N1 Fe1 Fe3 N4 93.8(6)
N3 Fe1 Fe3 N4 -93.2(7)
Cl1 Fe1 Fe3 N4 177.6(6)
Cl1' Fe1 Fe3 N4 -158.3(49)
Fe2 Fe1 Fe3 N4 34.7(4)
Fe4 Fe1 Fe3 N4 -34.7(4)
N2 Fe1 Fe3 N1 -93.8(7)
N1 Fe1 Fe3 N1 0.000(2)
N3 Fe1 Fe3 N1 173.0(8)
Cl1 Fe1 Fe3 N1 83.8(8)
Cl1' Fe1 Fe3 N1 107.9(49)
Fe2 Fe1 Fe3 N1 -59.1(5)
Fe4 Fe1 Fe3 N1 -128.5(5)
N2 Fe1 Fe3 N3 93.2(8)
N1 Fe1 Fe3 N3 -173.0(8)
N3 Fe1 Fe3 N3 0.000(1)
Cl1 Fe1 Fe3 N3 -89.2(8)
Cl1' Fe1 Fe3 N3 -65.2(49)
Fe2 Fe1 Fe3 N3 127.9(6)
Fe4 Fe1 Fe3 N3 58.5(6)
N2 Fe1 Fe3 Cl3 170.4(17)
N1 Fe1 Fe3 Cl3 -95.8(17)
N3 Fe1 Fe3 Cl3 77.2(17)
Cl1 Fe1 Fe3 Cl3 -12.1(17)
Cl1' Fe1 Fe3 Cl3 12.0(51)
Fe2 Fe1 Fe3 Cl3 -154.9(16)
Fe4 Fe1 Fe3 Cl3 135.7(16)
N2 Fe1 Fe3 Cl3' -166.4(21)
N1 Fe1 Fe3 Cl3' -72.6(21)
N3 Fe1 Fe3 Cl3' 100.4(21)
Cl1 Fe1 Fe3 Cl3' 11.2(21)
Cl1' Fe1 Fe3 Cl3' 35.3(53)
Fe2 Fe1 Fe3 Cl3' -131.7(20)
Fe4 Fe1 Fe3 Cl3' 158.9(20)
N2 Fe1 Fe3 Fe2 -34.7(5)
N1 Fe1 Fe3 Fe2 59.1(5)
N3 Fe1 Fe3 Fe2 -127.9(6)
Cl1 Fe1 Fe3 Fe2 142.9(6)
Cl1' Fe1 Fe3 Fe2 167.0(49)
Fe2 Fe1 Fe3 Fe2 0.0
Fe4 Fe1 Fe3 Fe2 -69.38(12)
N2 Fe1 Fe3 Fe4 34.7(5)
N1 Fe1 Fe3 Fe4 128.5(5)
N3 Fe1 Fe3 Fe4 -58.5(6)
Cl1 Fe1 Fe3 Fe4 -147.7(6)
Cl1' Fe1 Fe3 Fe4 -123.7(49)
Fe2 Fe1 Fe3 Fe4 69.38(12)
Fe4 Fe1 Fe3 Fe4 0.0
N4 Fe2 Fe3 N4 0.0
N2 Fe2 Fe3 N4 -97.1(7)
N1 Fe2 Fe3 N4 169.8(7)
Cl2 Fe2 Fe3 N4 84.4(6)
Fe4 Fe2 Fe3 N4 -59.7(5)
Fe1 Fe2 Fe3 N4 -130.9(5)
N4 Fe2 Fe3 N1 -169.8(7)
N2 Fe2 Fe3 N1 93.2(7)
N1 Fe2 Fe3 N1 0.0
Cl2 Fe2 Fe3 N1 -85.4(6)
Fe4 Fe2 Fe3 N1 130.5(5)
Fe1 Fe2 Fe3 N1 59.3(5)
N4 Fe2 Fe3 N3 93.6(6)
N2 Fe2 Fe3 N3 -3.4(6)
N1 Fe2 Fe3 N3 -96.6(6)
Cl2 Fe2 Fe3 N3 178.0(5)
Fe4 Fe2 Fe3 N3 33.9(4)
Fe1 Fe2 Fe3 N3 -37.3(4)
N4 Fe2 Fe3 Cl3 -79.4(20)
N2 Fe2 Fe3 Cl3 -176.5(20)
N1 Fe2 Fe3 Cl3 90.3(20)
Cl2 Fe2 Fe3 Cl3 5.0(20)
Fe4 Fe2 Fe3 Cl3 -139.1(19)
Fe1 Fe2 Fe3 Cl3 149.6(19)
N4 Fe2 Fe3 Cl3' -102.0(23)
N2 Fe2 Fe3 Cl3' 161.0(23)
N1 Fe2 Fe3 Cl3' 67.8(23)
Cl2 Fe2 Fe3 Cl3' -17.6(23)
Fe4 Fe2 Fe3 Cl3' -161.7(23)
Fe1 Fe2 Fe3 Cl3' 127.1(23)
N4 Fe2 Fe3 Fe1 130.9(5)
N2 Fe2 Fe3 Fe1 33.9(5)
N1 Fe2 Fe3 Fe1 -59.3(5)
Cl2 Fe2 Fe3 Fe1 -144.6(4)
Fe4 Fe2 Fe3 Fe1 71.25(11)
Fe1 Fe2 Fe3 Fe1 0.0
N4 Fe2 Fe3 Fe4 59.7(5)
N2 Fe2 Fe3 Fe4 -37.4(5)
N1 Fe2 Fe3 Fe4 -130.5(5)
Cl2 Fe2 Fe3 Fe4 144.1(4)
Fe4 Fe2 Fe3 Fe4 0.0
Fe1 Fe2 Fe3 Fe4 -71.25(11)
N4 Fe2 Fe4 N2 176.8(9)
N2 Fe2 Fe4 N2 0.000(2)
N1 Fe2 Fe4 N2 -90.6(8)
Cl2 Fe2 Fe4 N2 90.7(7)
Fe3 Fe2 Fe4 N2 -125.3(7)
Fe1 Fe2 Fe4 N2 -56.6(7)
N4 Fe2 Fe4 N3 -91.8(6)
N2 Fe2 Fe4 N3 91.4(8)
N1 Fe2 Fe4 N3 0.8(5)
Cl2 Fe2 Fe4 N3 -178.0(5)
Fe3 Fe2 Fe4 N3 -33.9(4)
Fe1 Fe2 Fe4 N3 34.7(4)
N4 Fe2 Fe4 N4 0.000(2)
N2 Fe2 Fe4 N4 -176.8(9)
N1 Fe2 Fe4 N4 92.6(6)
Cl2 Fe2 Fe4 N4 -86.1(6)
Fe3 Fe2 Fe4 N4 57.9(5)
Fe1 Fe2 Fe4 N4 126.5(5)
N4 Fe2 Fe4 Cl4 87.8(7)
N2 Fe2 Fe4 Cl4 -89.1(8)
N1 Fe2 Fe4 Cl4 -179.6(6)
Cl2 Fe2 Fe4 Cl4 1.6(6)
Fe3 Fe2 Fe4 Cl4 145.7(5)
Fe1 Fe2 Fe4 Cl4 -145.7(5)
N4 Fe2 Fe4 Fe3 -57.9(5)
N2 Fe2 Fe4 Fe3 125.3(7)
N1 Fe2 Fe4 Fe3 34.7(4)
Cl2 Fe2 Fe4 Fe3 -144.0(3)
Fe3 Fe2 Fe4 Fe3 0.0
Fe1 Fe2 Fe4 Fe3 68.64(11)
N4 Fe2 Fe4 Fe1 -126.5(5)
N2 Fe2 Fe4 Fe1 56.6(7)
N1 Fe2 Fe4 Fe1 -34.0(4)
Cl2 Fe2 Fe4 Fe1 147.3(3)
Fe3 Fe2 Fe4 Fe1 -68.64(11)
Fe1 Fe2 Fe4 Fe1 0.000(1)
N4 Fe3 Fe4 N2 97.1(7)
N1 Fe3 Fe4 N2 2.4(6)
N3 Fe3 Fe4 N2 -94.5(7)
Cl3 Fe3 Fe4 N2 -173.2(11)
Cl3' Fe3 Fe4 N2 -174.1(32)
Fe1 Fe3 Fe4 N2 -34.1(5)
Fe2 Fe3 Fe4 N2 37.7(5)
N4 Fe3 Fe4 N3 -168.4(7)
N1 Fe3 Fe4 N3 97.0(7)
N3 Fe3 Fe4 N3 0.000(6)
Cl3 Fe3 Fe4 N3 -78.7(11)
Cl3' Fe3 Fe4 N3 -79.6(31)
Fe1 Fe3 Fe4 N3 60.4(5)
Fe2 Fe3 Fe4 N3 132.2(5)
N4 Fe3 Fe4 N4 0.000(5)
N1 Fe3 Fe4 N4 -94.6(6)
N3 Fe3 Fe4 N4 168.4(7)
Cl3 Fe3 Fe4 N4 89.7(11)
Cl3' Fe3 Fe4 N4 88.8(31)
Fe1 Fe3 Fe4 N4 -131.2(5)
Fe2 Fe3 Fe4 N4 -59.4(5)
N4 Fe3 Fe4 Cl4 -85.2(6)
N1 Fe3 Fe4 Cl4 -179.8(6)
N3 Fe3 Fe4 Cl4 83.2(7)
Cl3 Fe3 Fe4 Cl4 4.5(11)
Cl3' Fe3 Fe4 Cl4 3.7(31)
Fe1 Fe3 Fe4 Cl4 143.6(4)
Fe2 Fe3 Fe4 Cl4 -144.6(4)
N4 Fe3 Fe4 Fe2 59.4(5)
N1 Fe3 Fe4 Fe2 -35.3(4)
N3 Fe3 Fe4 Fe2 -132.2(5)
Cl3 Fe3 Fe4 Fe2 149.1(10)
Cl3' Fe3 Fe4 Fe2 148.2(31)
Fe1 Fe3 Fe4 Fe2 -71.82(11)
Fe2 Fe3 Fe4 Fe2 0.0
N4 Fe3 Fe4 Fe1 131.2(5)
N1 Fe3 Fe4 Fe1 36.6(4)
N3 Fe3 Fe4 Fe1 -60.4(5)
Cl3 Fe3 Fe4 Fe1 -139.1(10)
Cl3' Fe3 Fe4 Fe1 -139.9(31)
Fe1 Fe3 Fe4 Fe1 0.000(1)
Fe2 Fe3 Fe4 Fe1 71.82(11)
N2 Fe1 Fe4 N2 0.0
N1 Fe1 Fe4 N2 93.3(7)
N3 Fe1 Fe4 N2 -170.0(8)
Cl1 Fe1 Fe4 N2 -93.2(12)
Cl1' Fe1 Fe4 N2 -73.1(22)
Fe3 Fe1 Fe4 N2 129.6(6)
Fe2 Fe1 Fe4 N2 59.2(6)
N2 Fe1 Fe4 N3 170.0(8)
N1 Fe1 Fe4 N3 -96.7(7)
N3 Fe1 Fe4 N3 0.0
Cl1 Fe1 Fe4 N3 76.8(11)
Cl1' Fe1 Fe4 N3 96.9(21)
Fe3 Fe1 Fe4 N3 -60.5(5)
Fe2 Fe1 Fe4 N3 -130.8(5)
N2 Fe1 Fe4 N4 -96.0(8)
N1 Fe1 Fe4 N4 -2.7(6)
N3 Fe1 Fe4 N4 94.0(7)
Cl1 Fe1 Fe4 N4 170.8(10)
Cl1' Fe1 Fe4 N4 -169.1(21)
Fe3 Fe1 Fe4 N4 33.5(4)
Fe2 Fe1 Fe4 N4 -36.8(4)
N2 Fe1 Fe4 Cl4 86.1(8)
N1 Fe1 Fe4 Cl4 179.5(6)
N3 Fe1 Fe4 Cl4 -83.9(7)
Cl1 Fe1 Fe4 Cl4 -7.1(12)
Cl1' Fe1 Fe4 Cl4 13.1(22)
Fe3 Fe1 Fe4 Cl4 -144.3(5)
Fe2 Fe1 Fe4 Cl4 145.3(5)
N2 Fe1 Fe4 Fe2 -59.2(6)
N1 Fe1 Fe4 Fe2 34.2(4)
N3 Fe1 Fe4 Fe2 130.8(5)
Cl1 Fe1 Fe4 Fe2 -152.3(10)
Cl1' Fe1 Fe4 Fe2 -132.2(21)
Fe3 Fe1 Fe4 Fe2 70.39(10)
Fe2 Fe1 Fe4 Fe2 0.000(1)
N2 Fe1 Fe4 Fe3 -129.6(6)
N1 Fe1 Fe4 Fe3 -36.2(4)
N3 Fe1 Fe4 Fe3 60.5(5)
Cl1 Fe1 Fe4 Fe3 137.3(10)
Cl1' Fe1 Fe4 Fe3 157.4(21)
Fe3 Fe1 Fe4 Fe3 0.000(1)
Fe2 Fe1 Fe4 Fe3 -70.39(10)
N5 Fe5 Fe6 N8 -94.5(6)
N6 Fe5 Fe6 N8 0.4(5)
N7 Fe5 Fe6 N8 94.5(7)
Cl5 Fe5 Fe6 N8 -178.6(5)
Fe8 Fe5 Fe6 N8 35.0(4)
Fe7 Fe5 Fe6 N8 -35.6(4)
N5 Fe5 Fe6 N5 0.000(1)
N6 Fe5 Fe6 N5 94.9(6)
N7 Fe5 Fe6 N5 -171.0(8)
Cl5 Fe5 Fe6 N5 -84.1(6)
Fe8 Fe5 Fe6 N5 129.5(5)
Fe7 Fe5 Fe6 N5 58.9(5)
N5 Fe5 Fe6 N7 171.0(8)
N6 Fe5 Fe6 N7 -94.1(7)
N7 Fe5 Fe6 N7 0.0
Cl5 Fe5 Fe6 N7 86.9(6)
Fe8 Fe5 Fe6 N7 -59.5(6)
Fe7 Fe5 Fe6 N7 -130.1(6)
N5 Fe5 Fe6 Cl6 82.8(6)
N6 Fe5 Fe6 Cl6 177.7(5)
N7 Fe5 Fe6 Cl6 -88.2(6)
Cl5 Fe5 Fe6 Cl6 -1.3(5)
Fe8 Fe5 Fe6 Cl6 -147.7(3)
Fe7 Fe5 Fe6 Cl6 141.7(3)
N5 Fe5 Fe6 Fe7 -58.9(5)
N6 Fe5 Fe6 Fe7 36.0(4)
N7 Fe5 Fe6 Fe7 130.1(6)
Cl5 Fe5 Fe6 Fe7 -143.0(3)
Fe8 Fe5 Fe6 Fe7 70.58(10)
Fe7 Fe5 Fe6 Fe7 0.000(1)
N5 Fe5 Fe6 Fe8 -129.5(5)
N6 Fe5 Fe6 Fe8 -34.6(4)
N7 Fe5 Fe6 Fe8 59.5(6)
Cl5 Fe5 Fe6 Fe8 146.4(3)
Fe8 Fe5 Fe6 Fe8 0.000(1)
Fe7 Fe5 Fe6 Fe8 -70.58(10)
N5 Fe5 Fe7 N5 0.000(2)
N6 Fe5 Fe7 N5 172.8(8)
N7 Fe5 Fe7 N5 -93.9(6)
Cl5 Fe5 Fe7 N5 86.9(6)
Fe8 Fe5 Fe7 N5 -129.5(5)
Fe6 Fe5 Fe7 N5 -58.8(5)
N5 Fe5 Fe7 N6 -172.8(8)
N6 Fe5 Fe7 N6 0.000(3)
N7 Fe5 Fe7 N6 93.3(7)
Cl5 Fe5 Fe7 N6 -85.9(6)
Fe8 Fe5 Fe7 N6 57.7(5)
Fe6 Fe5 Fe7 N6 128.4(5)
N5 Fe5 Fe7 N8 94.0(6)
N6 Fe5 Fe7 N8 -93.2(7)
N7 Fe5 Fe7 N8 0.1(6)
Cl5 Fe5 Fe7 N8 -179.0(5)
Fe8 Fe5 Fe7 N8 -35.5(4)
Fe6 Fe5 Fe7 N8 35.2(4)
N5 Fe5 Fe7 Cl7 -85.1(6)
N6 Fe5 Fe7 Cl7 87.7(6)
N7 Fe5 Fe7 Cl7 -179.0(5)
Cl5 Fe5 Fe7 Cl7 1.8(5)
Fe8 Fe5 Fe7 Cl7 145.4(3)
Fe6 Fe5 Fe7 Cl7 -143.9(3)
N5 Fe5 Fe7 Fe8 129.5(5)
N6 Fe5 Fe7 Fe8 -57.7(5)
N7 Fe5 Fe7 Fe8 35.6(4)
Cl5 Fe5 Fe7 Fe8 -143.5(3)
Fe8 Fe5 Fe7 Fe8 0.0
Fe6 Fe5 Fe7 Fe8 70.70(10)
N5 Fe5 Fe7 Fe6 58.8(5)
N6 Fe5 Fe7 Fe6 -128.4(5)
N7 Fe5 Fe7 Fe6 -35.1(4)
Cl5 Fe5 Fe7 Fe6 145.8(3)
Fe8 Fe5 Fe7 Fe6 -70.70(10)
Fe6 Fe5 Fe7 Fe6 0.000(1)
N8 Fe6 Fe7 N5 -171.2(7)
N5 Fe6 Fe7 N5 0.000(5)
N7 Fe6 Fe7 N5 94.6(6)
Cl6 Fe6 Fe7 N5 -83.9(6)
Fe8 Fe6 Fe7 N5 129.4(5)
Fe5 Fe6 Fe7 N5 59.4(5)
N8 Fe6 Fe7 N6 92.9(6)
N5 Fe6 Fe7 N6 -95.9(7)
N7 Fe6 Fe7 N6 -1.3(6)
Cl6 Fe6 Fe7 N6 -179.8(5)
Fe8 Fe6 Fe7 N6 33.5(4)
Fe5 Fe6 Fe7 N6 -36.5(4)
N8 Fe6 Fe7 N8 0.000(7)
N5 Fe6 Fe7 N8 171.2(7)
N7 Fe6 Fe7 N8 -94.2(6)
Cl6 Fe6 Fe7 N8 87.2(6)
Fe8 Fe6 Fe7 N8 -59.4(5)
Fe5 Fe6 Fe7 N8 -129.4(5)
N8 Fe6 Fe7 Cl7 -87.1(6)
N5 Fe6 Fe7 Cl7 84.1(6)
N7 Fe6 Fe7 Cl7 178.7(5)
Cl6 Fe6 Fe7 Cl7 0.2(5)
Fe8 Fe6 Fe7 Cl7 -146.5(4)
Fe5 Fe6 Fe7 Cl7 143.5(4)
N8 Fe6 Fe7 Fe8 59.4(5)
N5 Fe6 Fe7 Fe8 -129.4(5)
N7 Fe6 Fe7 Fe8 -34.9(4)
Cl6 Fe6 Fe7 Fe8 146.6(4)
Fe8 Fe6 Fe7 Fe8 0.0
Fe5 Fe6 Fe7 Fe8 -70.01(10)
N8 Fe6 Fe7 Fe5 129.4(5)
N5 Fe6 Fe7 Fe5 -59.4(5)
N7 Fe6 Fe7 Fe5 35.2(4)
Cl6 Fe6 Fe7 Fe5 -143.4(3)
Fe8 Fe6 Fe7 Fe5 70.01(10)
Fe5 Fe6 Fe7 Fe5 0.000(1)
N5 Fe7 Fe8 N6 96.0(7)
N6 Fe7 Fe8 N6 0.000(1)
N8 Fe7 Fe8 N6 -170.2(8)
Cl7 Fe7 Fe8 N6 -83.3(6)
Fe5 Fe7 Fe8 N6 60.2(5)
Fe6 Fe7 Fe8 N6 131.6(5)
N5 Fe7 Fe8 N8 -93.9(7)
N6 Fe7 Fe8 N8 170.2(8)
N8 Fe7 Fe8 N8 0.0
Cl7 Fe7 Fe8 N8 86.8(6)
Fe5 Fe7 Fe8 N8 -129.7(5)
Fe6 Fe7 Fe8 N8 -58.3(5)
N5 Fe7 Fe8 N7 -0.3(5)
N6 Fe7 Fe8 N7 -96.3(6)
N8 Fe7 Fe8 N7 93.5(7)
Cl7 Fe7 Fe8 N7 -179.7(5)
Fe5 Fe7 Fe8 N7 -36.1(4)
Fe6 Fe7 Fe8 N7 35.2(4)
N5 Fe7 Fe8 Cl8 176.0(5)
N6 Fe7 Fe8 Cl8 80.0(7)
N8 Fe7 Fe8 Cl8 -90.2(7)
Cl7 Fe7 Fe8 Cl8 -3.3(6)
Fe5 Fe7 Fe8 Cl8 140.2(4)
Fe6 Fe7 Fe8 Cl8 -148.4(4)
N5 Fe7 Fe8 Fe5 35.8(4)
N6 Fe7 Fe8 Fe5 -60.2(5)
N8 Fe7 Fe8 Fe5 129.7(5)
Cl7 Fe7 Fe8 Fe5 -143.5(3)
Fe5 Fe7 Fe8 Fe5 0.0
Fe6 Fe7 Fe8 Fe5 71.39(11)
N5 Fe7 Fe8 Fe6 -35.6(4)
N6 Fe7 Fe8 Fe6 -131.6(5)
N8 Fe7 Fe8 Fe6 58.3(5)
Cl7 Fe7 Fe8 Fe6 145.1(3)
Fe5 Fe7 Fe8 Fe6 -71.39(11)
Fe6 Fe7 Fe8 Fe6 0.0
N5 Fe5 Fe8 N6 -94.5(6)
N6 Fe5 Fe8 N6 0.000(7)
N7 Fe5 Fe8 N6 171.3(7)
Cl5 Fe5 Fe8 N6 82.8(6)
Fe7 Fe5 Fe8 N6 -59.4(5)
Fe6 Fe5 Fe8 N6 -129.6(5)
N5 Fe5 Fe8 N8 0.5(5)
N6 Fe5 Fe8 N8 95.0(6)
N7 Fe5 Fe8 N8 -93.8(6)
Cl5 Fe5 Fe8 N8 177.7(5)
Fe7 Fe5 Fe8 N8 35.6(4)
Fe6 Fe5 Fe8 N8 -34.6(4)
N5 Fe5 Fe8 N7 94.3(6)
N6 Fe5 Fe8 N7 -171.3(7)
N7 Fe5 Fe8 N7 0.000(7)
Cl5 Fe5 Fe8 N7 -88.5(6)
Fe7 Fe5 Fe8 N7 129.3(5)
Fe6 Fe5 Fe8 N7 59.2(5)
N5 Fe5 Fe8 Cl8 179.8(5)
N6 Fe5 Fe8 Cl8 -85.7(6)
N7 Fe5 Fe8 Cl8 85.5(7)
Cl5 Fe5 Fe8 Cl8 -3.0(6)
Fe7 Fe5 Fe8 Cl8 -145.1(4)
Fe6 Fe5 Fe8 Cl8 144.7(4)
N5 Fe5 Fe8 Fe7 -35.1(4)
N6 Fe5 Fe8 Fe7 59.4(5)
N7 Fe5 Fe8 Fe7 -129.3(5)
Cl5 Fe5 Fe8 Fe7 142.2(4)
Fe7 Fe5 Fe8 Fe7 0.0
Fe6 Fe5 Fe8 Fe7 -70.17(10)
N5 Fe5 Fe8 Fe6 35.1(4)
N6 Fe5 Fe8 Fe6 129.6(5)
N7 Fe5 Fe8 Fe6 -59.2(5)
Cl5 Fe5 Fe8 Fe6 -147.7(4)
Fe7 Fe5 Fe8 Fe6 70.17(10)
Fe6 Fe5 Fe8 Fe6 0.000(1)
N8 Fe6 Fe8 N6 -94.3(6)
N5 Fe6 Fe8 N6 0.7(5)
N7 Fe6 Fe8 N6 95.9(6)
Cl6 Fe6 Fe8 N6 -177.9(5)
Fe7 Fe6 Fe8 N6 -34.4(4)
Fe5 Fe6 Fe8 N6 35.9(4)
N8 Fe6 Fe8 N8 0.000(3)
N5 Fe6 Fe8 N8 94.9(6)
N7 Fe6 Fe8 N8 -169.9(7)
Cl6 Fe6 Fe8 N8 -83.7(6)
Fe7 Fe6 Fe8 N8 59.9(5)
Fe5 Fe6 Fe8 N8 130.2(5)
N8 Fe6 Fe8 N7 169.9(7)
N5 Fe6 Fe8 N7 -95.2(6)
N7 Fe6 Fe8 N7 0.000(2)
Cl6 Fe6 Fe8 N7 86.2(6)
Fe7 Fe6 Fe8 N7 -130.3(5)
Fe5 Fe6 Fe8 N7 -60.0(5)
N8 Fe6 Fe8 Cl8 89.2(7)
N5 Fe6 Fe8 Cl8 -175.9(6)
N7 Fe6 Fe8 Cl8 -80.6(7)
Cl6 Fe6 Fe8 Cl8 5.6(6)
Fe7 Fe6 Fe8 Cl8 149.1(5)
Fe5 Fe6 Fe8 Cl8 -140.6(5)
N8 Fe6 Fe8 Fe7 -59.9(5)
N5 Fe6 Fe8 Fe7 35.1(4)
N7 Fe6 Fe8 Fe7 130.3(5)
Cl6 Fe6 Fe8 Fe7 -143.5(4)
Fe7 Fe6 Fe8 Fe7 0.0
Fe5 Fe6 Fe8 Fe7 70.33(10)
N8 Fe6 Fe8 Fe5 -130.2(5)
N5 Fe6 Fe8 Fe5 -35.3(4)
N7 Fe6 Fe8 Fe5 60.0(5)
Cl6 Fe6 Fe8 Fe5 146.1(3)
Fe7 Fe6 Fe8 Fe5 -70.33(9)
Fe5 Fe6 Fe8 Fe5 0.000(1)
O4 Fe9 Cl9 Fe10 -87.4(31)
O3 Fe9 Cl9 Fe10 -90.1(4)
O2 Fe9 Cl9 Fe10 102.2(4)
O1 Fe9 Cl9 Fe10 178.3(4)
Cl10 Fe9 Cl9 Fe10 6.0(2)
O5 Fe10 Cl9 Fe9 162.8(4)
O6 Fe10 Cl9 Fe9 87.2(4)
Cl10 Fe10 Cl9 Fe9 -6.0(2)
Cl11 Fe10 Cl9 Fe9 -106.1(2)
Cl12 Fe10 Cl9 Fe9 17.0(52)
O5 Fe10 Cl10 Fe9 -48.7(16)
O6 Fe10 Cl10 Fe9 -87.2(3)
Cl11 Fe10 Cl10 Fe9 100.6(2)
Cl9 Fe10 Cl10 Fe9 5.9(2)
Cl12 Fe10 Cl10 Fe9 -173.2(2)
O4 Fe9 Cl10 Fe10 166.2(6)
O3 Fe9 Cl10 Fe10 90.6(5)
O2 Fe9 Cl10 Fe10 -103.0(4)
O1 Fe9 Cl10 Fe10 -113.8(31)
Cl9 Fe9 Cl10 Fe10 -6.1(2)
O8 Fe11 Cl11 Fe10 86.7(3)
O10 Fe11 Cl11 Fe10 -107.9(4)
O7 Fe11 Cl11 Fe10 162.6(4)
O9 Fe11 Cl11 Fe10 -102.9(23)
Cl12 Fe11 Cl11 Fe10 -8.4(2)
O5 Fe10 Cl11 Fe11 -87.7(3)
O6 Fe10 Cl11 Fe11 -51.2(13)
Cl10 Fe10 Cl11 Fe11 99.3(2)
Cl9 Fe10 Cl11 Fe11 -173.8(2)
Cl12 Fe10 Cl11 Fe11 8.1(2)
O8 Fe11 Cl12 Fe10 -90.0(4)
O10 Fe11 Cl12 Fe10 103.7(4)
O7 Fe11 Cl12 Fe10 -90.7(22)
O9 Fe11 Cl12 Fe10 179.0(4)
Cl11 Fe11 Cl12 Fe10 8.2(2)
O5 Fe10 Cl12 Fe11 82.8(4)
O6 Fe10 Cl12 Fe11 158.3(4)
Cl10 Fe10 Cl12 Fe11 -108.5(2)
Cl11 Fe10 Cl12 Fe11 -8.2(2)
Cl9 Fe10 Cl12 Fe11 -131.4(50)
N4 Fe3 N1 C1' 131.0(40)
N3 Fe3 N1 C1' -131.1(40)
Cl3 Fe3 N1 C1' -3.4(41)
Cl3' Fe3 N1 C1' -1.4(42)
Fe1 Fe3 N1 C1' -136.5(40)
Fe2 Fe3 N1 C1' 138.7(40)
Fe4 Fe3 N1 C1' 180.0(39)
N4 Fe3 N1 C1 128.2(13)
N3 Fe3 N1 C1 -133.9(13)
Cl3 Fe3 N1 C1 -6.2(17)
Cl3' Fe3 N1 C1 -4.2(19)
Fe1 Fe3 N1 C1 -139.3(15)
Fe2 Fe3 N1 C1 135.9(15)
Fe4 Fe3 N1 C1 177.2(13)
N4 Fe3 N1 Fe1 -92.5(5)
N3 Fe3 N1 Fe1 5.4(6)
Cl3 Fe3 N1 Fe1 133.1(8)
Cl3' Fe3 N1 Fe1 135.1(13)
Fe1 Fe3 N1 Fe1 0.000(1)
Fe2 Fe3 N1 Fe1 -84.8(4)
Fe4 Fe3 N1 Fe1 -43.5(4)
N4 Fe3 N1 Fe2 -7.7(5)
N3 Fe3 N1 Fe2 90.2(6)
Cl3 Fe3 N1 Fe2 -142.1(8)
Cl3' Fe3 N1 Fe2 -140.1(13)
Fe1 Fe3 N1 Fe2 84.8(4)
Fe2 Fe3 N1 Fe2 0.0
Fe4 Fe3 N1 Fe2 41.3(4)
N2 Fe1 N1 C1' -128.0(30)
N3 Fe1 N1 C1' 135.9(29)
Cl1 Fe1 N1 C1' 8.2(30)
Cl1' Fe1 N1 C1' -10.3(41)
Fe3 Fe1 N1 C1' 141.2(30)
Fe2 Fe1 N1 C1' -135.3(30)
Fe4 Fe1 N1 C1' -175.6(29)
N2 Fe1 N1 C1 -127.5(14)
N3 Fe1 N1 C1 136.4(14)
Cl1 Fe1 N1 C1 8.7(16)
Cl1' Fe1 N1 C1 -9.8(31)
Fe3 Fe1 N1 C1 141.7(16)
Fe2 Fe1 N1 C1 -134.8(16)
Fe4 Fe1 N1 C1 -175.1(13)
N2 Fe1 N1 Fe3 90.8(6)
N3 Fe1 N1 Fe3 -5.4(6)
Cl1 Fe1 N1 Fe3 -133.0(6)
Cl1' Fe1 N1 Fe3 -151.5(27)
Fe3 Fe1 N1 Fe3 0.000(2)
Fe2 Fe1 N1 Fe3 83.5(4)
Fe4 Fe1 N1 Fe3 43.2(4)
N2 Fe1 N1 Fe2 7.3(6)
N3 Fe1 N1 Fe2 -88.8(6)
Cl1 Fe1 N1 Fe2 143.5(6)
Cl1' Fe1 N1 Fe2 125.0(27)
Fe3 Fe1 N1 Fe2 -83.5(4)
Fe2 Fe1 N1 Fe2 0.000(4)
Fe4 Fe1 N1 Fe2 -40.3(4)
N4 Fe2 N1 C1' -135.0(41)
N2 Fe2 N1 C1' 127.6(41)
Cl2 Fe2 N1 C1' -5.2(42)
Fe3 Fe2 N1 C1' -142.6(42)
Fe4 Fe2 N1 C1' 175.6(41)
Fe1 Fe2 N1 C1' 134.7(42)
N4 Fe2 N1 C1 -132.9(13)
N2 Fe2 N1 C1 129.7(13)
Cl2 Fe2 N1 C1 -3.1(14)
Fe3 Fe2 N1 C1 -140.5(15)
Fe4 Fe2 N1 C1 177.8(12)
Fe1 Fe2 N1 C1 136.8(15)
N4 Fe2 N1 Fe3 7.6(5)
N2 Fe2 N1 Fe3 -89.8(6)
Cl2 Fe2 N1 Fe3 137.4(3)
Fe3 Fe2 N1 Fe3 0.0
Fe4 Fe2 N1 Fe3 -41.8(4)
Fe1 Fe2 N1 Fe3 -82.7(4)
N4 Fe2 N1 Fe1 90.3(5)
N2 Fe2 N1 Fe1 -7.1(6)
Cl2 Fe2 N1 Fe1 -139.9(3)
Fe3 Fe2 N1 Fe1 82.7(4)
Fe4 Fe2 N1 Fe1 40.9(4)
Fe1 Fe2 N1 Fe1 0.000(4)
N1 Fe1 N2 C5 119.7(15)
N3 Fe1 N2 C5 -141.5(15)
Cl1 Fe1 N2 C5 -9.4(18)
Cl1' Fe1 N2 C5 -19.3(21)
Fe3 Fe1 N2 C5 168.6(14)
Fe2 Fe1 N2 C5 127.0(17)
Fe4 Fe1 N2 C5 -149.0(17)
N1 Fe1 N2 Fe4 -91.3(6)
N3 Fe1 N2 Fe4 7.5(6)
Cl1 Fe1 N2 Fe4 139.6(5)
Cl1' Fe1 N2 Fe4 129.8(15)
Fe3 Fe1 N2 Fe4 -42.4(5)
Fe2 Fe1 N2 Fe4 -83.9(5)
Fe4 Fe1 N2 Fe4 0.0
N1 Fe1 N2 Fe2 -7.4(6)
N3 Fe1 N2 Fe2 91.4(6)
Cl1 Fe1 N2 Fe2 -136.4(5)
Cl1' Fe1 N2 Fe2 -146.3(15)
Fe3 Fe1 N2 Fe2 41.6(5)
Fe2 Fe1 N2 Fe2 0.000(4)
Fe4 Fe1 N2 Fe2 83.9(5)
N3 Fe4 N2 C5 132.3(19)
N4 Fe4 N2 C5 -132.0(19)
Cl4 Fe4 N2 C5 2.4(22)
Fe2 Fe4 N2 C5 -134.3(22)
Fe3 Fe4 N2 C5 -179.1(19)
Fe1 Fe4 N2 C5 139.8(22)
N3 Fe4 N2 Fe1 -7.5(6)
N4 Fe4 N2 Fe1 88.2(6)
Cl4 Fe4 N2 Fe1 -137.4(4)
Fe2 Fe4 N2 Fe1 85.8(6)
Fe3 Fe4 N2 Fe1 41.1(5)
Fe1 Fe4 N2 Fe1 0.0
N3 Fe4 N2 Fe2 -93.3(6)
N4 Fe4 N2 Fe2 2.4(6)
Cl4 Fe4 N2 Fe2 136.8(4)
Fe2 Fe4 N2 Fe2 0.000(1)
Fe3 Fe4 N2 Fe2 -44.7(5)
Fe1 Fe4 N2 Fe2 -85.8(6)
N4 Fe2 N2 C5 143.3(14)
N1 Fe2 N2 C5 -120.6(15)
Cl2 Fe2 N2 C5 10.1(17)
Fe3 Fe2 N2 C5 -168.9(14)
Fe4 Fe2 N2 C5 145.7(17)
Fe1 Fe2 N2 C5 -127.9(17)
N4 Fe2 N2 Fe1 -88.8(6)
N1 Fe2 N2 Fe1 7.3(6)
Cl2 Fe2 N2 Fe1 138.0(4)
Fe3 Fe2 N2 Fe1 -41.0(5)
Fe4 Fe2 N2 Fe1 -86.4(6)
Fe1 Fe2 N2 Fe1 0.000(4)
N4 Fe2 N2 Fe4 -2.4(7)
N1 Fe2 N2 Fe4 93.7(6)
Cl2 Fe2 N2 Fe4 -135.6(4)
Fe3 Fe2 N2 Fe4 45.5(5)
Fe4 Fe2 N2 Fe4 0.000(1)
Fe1 Fe2 N2 Fe4 86.4(6)
N2 Fe4 N3 C9 -132.6(11)
N4 Fe4 N3 C9 130.4(11)
Cl4 Fe4 N3 C9 -1.0(13)
Fe2 Fe4 N3 C9 178.8(10)
Fe3 Fe4 N3 C9 138.9(13)
Fe1 Fe4 N3 C9 -139.9(13)
N2 Fe4 N3 Fe3 88.5(6)
N4 Fe4 N3 Fe3 -8.5(5)
Cl4 Fe4 N3 Fe3 -139.8(4)
Fe2 Fe4 N3 Fe3 39.9(4)
Fe3 Fe4 N3 Fe3 0.000(5)
Fe1 Fe4 N3 Fe3 81.2(5)
N2 Fe4 N3 Fe1 7.3(6)
N4 Fe4 N3 Fe1 -89.7(5)
Cl4 Fe4 N3 Fe1 138.9(4)
Fe2 Fe4 N3 Fe1 -41.3(4)
Fe3 Fe4 N3 Fe1 -81.2(5)
Fe1 Fe4 N3 Fe1 0.0
N4 Fe3 N3 C9 -126.5(13)
N1 Fe3 N3 C9 135.2(13)
Cl3 Fe3 N3 C9 0.8(18)
Cl3' Fe3 N3 C9 17.0(25)
Fe1 Fe3 N3 C9 140.6(16)
Fe2 Fe3 N3 C9 -175.3(13)
Fe4 Fe3 N3 C9 -135.3(15)
N4 Fe3 N3 Fe4 8.8(5)
N1 Fe3 N3 Fe4 -89.5(5)
Cl3 Fe3 N3 Fe4 136.1(11)
Cl3' Fe3 N3 Fe4 152.3(19)
Fe1 Fe3 N3 Fe4 -84.2(5)
Fe2 Fe3 N3 Fe4 -40.1(4)
Fe4 Fe3 N3 Fe4 0.000(4)
N4 Fe3 N3 Fe1 92.9(5)
N1 Fe3 N3 Fe1 -5.3(6)
Cl3 Fe3 N3 Fe1 -139.7(11)
Cl3' Fe3 N3 Fe1 -123.6(20)
Fe1 Fe3 N3 Fe1 0.000(1)
Fe2 Fe3 N3 Fe1 44.1(4)
Fe4 Fe3 N3 Fe1 84.2(5)
N2 Fe1 N3 C9 128.6(14)
N1 Fe1 N3 C9 -134.9(13)
Cl1 Fe1 N3 C9 -8.9(17)
Cl1' Fe1 N3 C9 17.9(29)
Fe3 Fe1 N3 C9 -140.2(16)
Fe2 Fe1 N3 C9 176.6(13)
Fe4 Fe1 N3 C9 135.9(15)
N2 Fe1 N3 Fe4 -7.4(6)
N1 Fe1 N3 Fe4 89.2(5)
Cl1 Fe1 N3 Fe4 -144.9(8)
Cl1' Fe1 N3 Fe4 -118.0(26)
Fe3 Fe1 N3 Fe4 83.9(5)
Fe2 Fe1 N3 Fe4 40.7(4)
Fe4 Fe1 N3 Fe4 0.0
N2 Fe1 N3 Fe3 -91.3(6)
N1 Fe1 N3 Fe3 5.3(6)
Cl1 Fe1 N3 Fe3 131.3(8)
Cl1' Fe1 N3 Fe3 158.1(25)
Fe3 Fe1 N3 Fe3 0.000(1)
Fe2 Fe1 N3 Fe3 -43.2(4)
Fe4 Fe1 N3 Fe3 -83.9(5)
N1 Fe3 N4 C13 -130.4(12)
N3 Fe3 N4 C13 129.8(12)
Cl3 Fe3 N4 C13 6.7(17)
Cl3' Fe3 N4 C13 -12.0(24)
Fe1 Fe3 N4 C13 180.0(12)
Fe2 Fe3 N4 C13 -138.2(14)
Fe4 Fe3 N4 C13 138.5(14)
N1 Fe3 N4 Fe2 7.8(5)
N3 Fe3 N4 Fe2 -92.0(5)
Cl3 Fe3 N4 Fe2 144.9(11)
Cl3' Fe3 N4 Fe2 126.2(20)
Fe1 Fe3 N4 Fe2 -41.8(4)
Fe2 Fe3 N4 Fe2 0.0
Fe4 Fe3 N4 Fe2 -83.3(4)
N1 Fe3 N4 Fe4 91.1(5)
N3 Fe3 N4 Fe4 -8.7(5)
Cl3 Fe3 N4 Fe4 -131.8(11)
Cl3' Fe3 N4 Fe4 -150.5(19)
Fe1 Fe3 N4 Fe4 41.5(4)
Fe2 Fe3 N4 Fe4 83.3(4)
Fe4 Fe3 N4 Fe4 0.000(4)
N2 Fe2 N4 C13 -134.5(13)
N1 Fe2 N4 C13 130.6(12)
Cl2 Fe2 N4 C13 0.7(14)
Fe3 Fe2 N4 C13 138.3(14)
Fe4 Fe2 N4 C13 -136.9(14)
Fe1 Fe2 N4 C13 178.6(12)
N2 Fe2 N4 Fe3 87.2(6)
N1 Fe2 N4 Fe3 -7.6(5)
Cl2 Fe2 N4 Fe3 -137.6(3)
Fe3 Fe2 N4 Fe3 0.0
Fe4 Fe2 N4 Fe3 84.8(5)
Fe1 Fe2 N4 Fe3 40.4(4)
N2 Fe2 N4 Fe4 2.4(6)
N1 Fe2 N4 Fe4 -92.5(5)
Cl2 Fe2 N4 Fe4 137.5(3)
Fe3 Fe2 N4 Fe4 -84.8(5)
Fe4 Fe2 N4 Fe4 0.000(1)
Fe1 Fe2 N4 Fe4 -44.5(4)
N2 Fe4 N4 C13 134.6(13)
N3 Fe4 N4 C13 -130.0(13)
Cl4 Fe4 N4 C13 -0.1(15)
Fe2 Fe4 N4 C13 137.0(14)
Fe3 Fe4 N4 C13 -138.7(14)
Fe1 Fe4 N4 C13 -178.6(12)
N2 Fe4 N4 Fe3 -86.7(6)
N3 Fe4 N4 Fe3 8.7(5)
Cl4 Fe4 N4 Fe3 138.6(4)
Fe2 Fe4 N4 Fe3 -84.3(5)
Fe3 Fe4 N4 Fe3 0.000(5)
Fe1 Fe4 N4 Fe3 -39.9(4)
N2 Fe4 N4 Fe2 -2.4(6)
N3 Fe4 N4 Fe2 93.0(5)
Cl4 Fe4 N4 Fe2 -137.1(4)
Fe2 Fe4 N4 Fe2 0.000(2)
Fe3 Fe4 N4 Fe2 84.3(5)
Fe1 Fe4 N4 Fe2 44.4(4)
N6 Fe7 N5 C17 -132.4(12)
N8 Fe7 N5 C17 131.0(13)
Cl7 Fe7 N5 C17 -0.5(14)
Fe8 Fe7 N5 C17 180.0(12)
Fe5 Fe7 N5 C17 -137.9(14)
Fe6 Fe7 N5 C17 137.6(15)
N6 Fe7 N5 Fe6 90.0(5)
N8 Fe7 N5 Fe6 -6.6(6)
Cl7 Fe7 N5 Fe6 -138.0(3)
Fe8 Fe7 N5 Fe6 42.4(4)
Fe5 Fe7 N5 Fe6 84.5(4)
Fe6 Fe7 N5 Fe6 0.000(4)
N6 Fe7 N5 Fe5 5.5(6)
N8 Fe7 N5 Fe5 -91.1(5)
Cl7 Fe7 N5 Fe5 137.4(3)
Fe8 Fe7 N5 Fe5 -42.1(4)
Fe5 Fe7 N5 Fe5 0.000(2)
Fe6 Fe7 N5 Fe5 -84.5(4)
N8 Fe6 N5 C17 -131.7(12)
N7 Fe6 N5 C17 131.3(12)
Cl6 Fe6 N5 C17 -1.1(14)
Fe7 Fe6 N5 C17 -138.3(14)
Fe8 Fe6 N5 C17 179.8(11)
Fe5 Fe6 N5 C17 138.1(14)
N8 Fe6 N5 Fe7 6.7(6)
N7 Fe6 N5 Fe7 -90.3(5)
Cl6 Fe6 N5 Fe7 137.2(3)
Fe7 Fe6 N5 Fe7 0.000(4)
Fe8 Fe6 N5 Fe7 -41.9(4)
Fe5 Fe6 N5 Fe7 -83.6(4)
N8 Fe6 N5 Fe5 90.2(5)
N7 Fe6 N5 Fe5 -6.8(6)
Cl6 Fe6 N5 Fe5 -139.2(3)
Fe7 Fe6 N5 Fe5 83.6(4)
Fe8 Fe6 N5 Fe5 41.7(3)
Fe5 Fe6 N5 Fe5 0.0
N6 Fe5 N5 C17 132.8(12)
N7 Fe5 N5 C17 -130.9(12)
Cl5 Fe5 N5 C17 2.1(13)
Fe8 Fe5 N5 C17 -179.7(11)
Fe7 Fe5 N5 C17 138.2(14)
Fe6 Fe5 N5 C17 -137.6(13)
N6 Fe5 N5 Fe7 -5.4(6)
N7 Fe5 N5 Fe7 90.9(5)
Cl5 Fe5 N5 Fe7 -136.1(3)
Fe8 Fe5 N5 Fe7 42.0(4)
Fe7 Fe5 N5 Fe7 0.000(2)
Fe6 Fe5 N5 Fe7 84.1(4)
N6 Fe5 N5 Fe6 -89.5(5)
N7 Fe5 N5 Fe6 6.8(6)
Cl5 Fe5 N5 Fe6 139.8(3)
Fe8 Fe5 N5 Fe6 -42.1(3)
Fe7 Fe5 N5 Fe6 -84.1(4)
Fe6 Fe5 N5 Fe6 0.0
N8 Fe8 N6 C21 130.7(13)
N7 Fe8 N6 C21 -132.0(13)
Cl8 Fe8 N6 C21 -3.5(14)
Fe7 Fe8 N6 C21 138.1(15)
Fe5 Fe8 N6 C21 -138.7(14)
Fe6 Fe8 N6 C21 178.8(12)
N8 Fe8 N6 Fe7 -7.4(6)
N7 Fe8 N6 Fe7 89.8(5)
Cl8 Fe8 N6 Fe7 -141.6(4)
Fe7 Fe8 N6 Fe7 0.0
Fe5 Fe8 N6 Fe7 83.1(4)
Fe6 Fe8 N6 Fe7 40.6(4)
N8 Fe8 N6 Fe5 -90.6(5)
N7 Fe8 N6 Fe5 6.7(6)
Cl8 Fe8 N6 Fe5 135.2(4)
Fe7 Fe8 N6 Fe5 -83.1(4)
Fe5 Fe8 N6 Fe5 0.000(5)
Fe6 Fe8 N6 Fe5 -42.5(4)
N5 Fe7 N6 C21 130.6(13)
N8 Fe7 N6 C21 -132.2(13)
Cl7 Fe7 N6 C21 -0.4(15)
Fe8 Fe7 N6 C21 -139.7(15)
Fe5 Fe7 N6 C21 136.1(15)
Fe6 Fe7 N6 C21 179.5(13)
N5 Fe7 N6 Fe8 -89.7(5)
N8 Fe7 N6 Fe8 7.4(6)
Cl7 Fe7 N6 Fe8 139.2(3)
Fe8 Fe7 N6 Fe8 0.0
Fe5 Fe7 N6 Fe8 -84.2(5)
Fe6 Fe7 N6 Fe8 -40.8(4)
N5 Fe7 N6 Fe5 -5.5(6)
N8 Fe7 N6 Fe5 91.6(5)
Cl7 Fe7 N6 Fe5 -136.6(3)
Fe8 Fe7 N6 Fe5 84.2(5)
Fe5 Fe7 N6 Fe5 0.000(2)
Fe6 Fe7 N6 Fe5 43.4(4)
N5 Fe5 N6 C21 -130.2(13)
N7 Fe5 N6 C21 133.1(13)
Cl5 Fe5 N6 C21 1.1(14)
Fe8 Fe5 N6 C21 139.7(14)
Fe7 Fe5 N6 C21 -135.6(15)
Fe6 Fe5 N6 C21 -178.3(12)
N5 Fe5 N6 Fe8 90.1(5)
N7 Fe5 N6 Fe8 -6.6(5)
Cl5 Fe5 N6 Fe8 -138.6(3)
Fe8 Fe5 N6 Fe8 0.000(6)
Fe7 Fe5 N6 Fe8 84.7(5)
Fe6 Fe5 N6 Fe8 42.0(4)
N5 Fe5 N6 Fe7 5.4(6)
N7 Fe5 N6 Fe7 -91.3(5)
Cl5 Fe5 N6 Fe7 136.7(3)
Fe8 Fe5 N6 Fe7 -84.7(5)
Fe7 Fe5 N6 Fe7 0.000(2)
Fe6 Fe5 N6 Fe7 -42.7(4)
N6 Fe8 N7 C25 134.2(14)
N8 Fe8 N7 C25 -127.7(14)
Cl8 Fe8 N7 C25 5.5(16)
Fe7 Fe8 N7 C25 -176.8(14)
Fe5 Fe8 N7 C25 140.9(16)
Fe6 Fe8 N7 C25 -135.2(16)
N6 Fe8 N7 C25' 135.0(14)
N8 Fe8 N7 C25' -126.9(14)
Cl8 Fe8 N7 C25' 6.3(15)
Fe7 Fe8 N7 C25' -176.0(14)
Fe5 Fe8 N7 C25' 141.7(16)
Fe6 Fe8 N7 C25' -134.5(15)
N6 Fe8 N7 Fe6 -90.5(5)
N8 Fe8 N7 Fe6 7.5(5)
Cl8 Fe8 N7 Fe6 140.8(3)
Fe7 Fe8 N7 Fe6 -41.5(3)
Fe5 Fe8 N7 Fe6 -83.8(4)
Fe6 Fe8 N7 Fe6 0.000(1)
N6 Fe8 N7 Fe5 -6.7(6)
N8 Fe8 N7 Fe5 91.4(5)
Cl8 Fe8 N7 Fe5 -135.4(3)
Fe7 Fe8 N7 Fe5 42.3(4)
Fe5 Fe8 N7 Fe5 0.000(5)
Fe6 Fe8 N7 Fe5 83.8(4)
N8 Fe6 N7 C25 131.1(14)
N5 Fe6 N7 C25 -131.8(14)
Cl6 Fe6 N7 C25 -1.0(16)
Fe7 Fe6 N7 C25 -180.0(14)
Fe8 Fe6 N7 C25 138.7(16)
Fe5 Fe6 N7 C25 -138.6(16)
N8 Fe6 N7 C25' 119.0(19)
N5 Fe6 N7 C25' -143.9(18)
Cl6 Fe6 N7 C25' -13.1(20)
Fe7 Fe6 N7 C25' 167.9(18)
Fe8 Fe6 N7 C25' 126.6(19)
Fe5 Fe6 N7 C25' -150.7(20)
N8 Fe6 N7 Fe8 -7.6(5)
N5 Fe6 N7 Fe8 89.4(5)
Cl6 Fe6 N7 Fe8 -139.7(3)
Fe7 Fe6 N7 Fe8 41.3(3)
Fe8 Fe6 N7 Fe8 0.000(2)
Fe5 Fe6 N7 Fe8 82.7(4)
N8 Fe6 N7 Fe5 -90.3(5)
N5 Fe6 N7 Fe5 6.7(6)
Cl6 Fe6 N7 Fe5 137.6(3)
Fe7 Fe6 N7 Fe5 -41.4(4)
Fe8 Fe6 N7 Fe5 -82.7(4)
Fe5 Fe6 N7 Fe5 0.0
N5 Fe5 N7 C25 128.5(16)
N6 Fe5 N7 C25 -134.6(16)
Cl5 Fe5 N7 C25 -3.8(18)
Fe8 Fe5 N7 C25 -141.1(18)
Fe7 Fe5 N7 C25 176.8(15)
Fe6 Fe5 N7 C25 135.2(18)
N5 Fe5 N7 C25' 140.4(21)
N6 Fe5 N7 C25' -122.8(21)
Cl5 Fe5 N7 C25' 8.0(22)
Fe8 Fe5 N7 C25' -129.2(22)
Fe7 Fe5 N7 C25' -171.4(20)
Fe6 Fe5 N7 C25' 147.1(23)
N5 Fe5 N7 Fe8 -90.4(5)
N6 Fe5 N7 Fe8 6.4(5)
Cl5 Fe5 N7 Fe8 137.2(3)
Fe8 Fe5 N7 Fe8 0.000(5)
Fe7 Fe5 N7 Fe8 -42.2(4)
Fe6 Fe5 N7 Fe8 -83.7(5)
N5 Fe5 N7 Fe6 -6.7(6)
N6 Fe5 N7 Fe6 90.1(5)
Cl5 Fe5 N7 Fe6 -139.1(3)
Fe8 Fe5 N7 Fe6 83.7(5)
Fe7 Fe5 N7 Fe6 41.5(4)
Fe6 Fe5 N7 Fe6 0.0
N5 Fe6 N8 C29 128.8(13)
N7 Fe6 N8 C29 -133.9(13)
Cl6 Fe6 N8 C29 -1.0(14)
Fe7 Fe6 N8 C29 135.4(14)
Fe8 Fe6 N8 C29 -141.5(15)
Fe5 Fe6 N8 C29 177.3(12)
N5 Fe6 N8 Fe8 -89.7(5)
N7 Fe6 N8 Fe8 7.6(5)
Cl6 Fe6 N8 Fe8 140.6(3)
Fe7 Fe6 N8 Fe8 -83.1(4)
Fe8 Fe6 N8 Fe8 0.000(2)
Fe5 Fe6 N8 Fe8 -41.2(4)
N5 Fe6 N8 Fe7 -6.6(6)
N7 Fe6 N8 Fe7 90.7(5)
Cl6 Fe6 N8 Fe7 -136.4(3)
Fe7 Fe6 N8 Fe7 0.000(5)
Fe8 Fe6 N8 Fe7 83.1(4)
Fe5 Fe6 N8 Fe7 41.9(4)
N6 Fe8 N8 C29 -129.2(12)
N7 Fe8 N8 C29 131.7(13)
Cl8 Fe8 N8 C29 1.8(15)
Fe7 Fe8 N8 C29 -136.6(15)
Fe5 Fe8 N8 C29 -178.7(12)
Fe6 Fe8 N8 C29 139.3(15)
N6 Fe8 N8 Fe6 91.5(5)
N7 Fe8 N8 Fe6 -7.7(5)
Cl8 Fe8 N8 Fe6 -137.5(4)
Fe7 Fe8 N8 Fe6 84.0(5)
Fe5 Fe8 N8 Fe6 42.0(4)
Fe6 Fe8 N8 Fe6 0.000(2)
N6 Fe8 N8 Fe7 7.4(6)
N7 Fe8 N8 Fe7 -91.7(5)
Cl8 Fe8 N8 Fe7 138.5(4)
Fe7 Fe8 N8 Fe7 0.0
Fe5 Fe8 N8 Fe7 -42.0(4)
Fe6 Fe8 N8 Fe7 -84.0(5)
N5 Fe7 N8 C29 -129.2(12)
N6 Fe7 N8 C29 132.2(12)
Cl7 Fe7 N8 C29 0.9(14)
Fe8 Fe7 N8 C29 139.5(14)
Fe5 Fe7 N8 C29 -178.5(11)
Fe6 Fe7 N8 C29 -135.9(14)
N5 Fe7 N8 Fe6 6.7(6)
N6 Fe7 N8 Fe6 -91.9(5)
Cl7 Fe7 N8 Fe6 136.8(3)
Fe8 Fe7 N8 Fe6 -84.6(5)
Fe5 Fe7 N8 Fe6 -42.6(4)
Fe6 Fe7 N8 Fe6 0.000(5)
N5 Fe7 N8 Fe8 91.3(5)
N6 Fe7 N8 Fe8 -7.3(6)
Cl7 Fe7 N8 Fe8 -138.6(3)
Fe8 Fe7 N8 Fe8 0.0
Fe5 Fe7 N8 Fe8 42.0(4)
Fe6 Fe7 N8 Fe8 84.6(5)
O4 Fe9 O1 C34 82.2(17)
O3 Fe9 O1 C34 157.5(17)
O2 Fe9 O1 C34 -9.3(16)
Cl9 Fe9 O1 C34 -105.5(16)
Cl10 Fe9 O1 C34 1.8(42)
O4 Fe9 O1 C33 -92.6(20)
O3 Fe9 O1 C33 -17.3(20)
O2 Fe9 O1 C33 175.9(21)
Cl9 Fe9 O1 C33 79.7(20)
Cl10 Fe9 O1 C33 -173.0(26)
O4 Fe9 O2 C35 -99.7(15)
O3 Fe9 O2 C35 -59.3(25)
O1 Fe9 O2 C35 -13.3(15)
Cl9 Fe9 O2 C35 79.0(15)
Cl10 Fe9 O2 C35 168.2(15)
O4 Fe9 O2 C36 109.5(19)
O3 Fe9 O2 C36 149.9(20)
O1 Fe9 O2 C36 -164.1(19)
Cl9 Fe9 O2 C36 -71.8(18)
Cl10 Fe9 O2 C36 17.4(19)
O4 Fe9 O3 C38 -1.4(18)
O2 Fe9 O3 C38 -43.5(28)
O1 Fe9 O3 C38 -87.7(18)
Cl9 Fe9 O3 C38 178.2(18)
Cl10 Fe9 O3 C38 89.0(18)
O4 Fe9 O3 C37 164.9(17)
O2 Fe9 O3 C37 122.8(23)
O1 Fe9 O3 C37 78.6(17)
Cl9 Fe9 O3 C37 -15.5(16)
Cl10 Fe9 O3 C37 -104.7(16)
O3 Fe9 O4 C39 31.6(19)
O2 Fe9 O4 C39 -160.6(19)
O1 Fe9 O4 C39 123.6(19)
Cl9 Fe9 O4 C39 28.8(41)
Cl10 Fe9 O4 C39 -64.3(19)
O3 Fe9 O4 C40 153.1(21)
O2 Fe9 O4 C40 -39.1(21)
O1 Fe9 O4 C40 -114.9(21)
Cl9 Fe9 O4 C40 150.4(28)
Cl10 Fe9 O4 C40 57.3(21)
O6 Fe10 O5 C42 16.7(12)
Cl10 Fe10 O5 C42 -23.1(23)
Cl11 Fe10 O5 C42 -172.9(12)
Cl9 Fe10 O5 C42 -77.7(12)
Cl12 Fe10 O5 C42 101.0(12)
O6 Fe10 O5 C41 153.6(14)
Cl10 Fe10 O5 C41 113.7(18)
Cl11 Fe10 O5 C41 -36.1(13)
Cl9 Fe10 O5 C41 59.1(13)
Cl12 Fe10 O5 C41 -122.1(13)
O5 Fe10 O6 C44 150.8(14)
Cl10 Fe10 O6 C44 -38.0(14)
Cl11 Fe10 O6 C44 113.0(17)
Cl9 Fe10 O6 C44 -124.2(14)
Cl12 Fe10 O6 C44 53.7(14)
O5 Fe10 O6 C43 16.9(12)
Cl10 Fe10 O6 C43 -171.9(12)
Cl11 Fe10 O6 C43 -21.0(21)
Cl9 Fe10 O6 C43 101.9(12)
Cl12 Fe10 O6 C43 -80.2(12)
O8 Fe11 O7 C45 163.3(13)
O10 Fe11 O7 C45 -30.1(12)
O9 Fe11 O7 C45 -105.3(12)
Cl12 Fe11 O7 C45 164.1(18)
Cl11 Fe11 O7 C45 65.4(12)
O8 Fe11 O7 C46 28.1(11)
O10 Fe11 O7 C46 -165.4(11)
O9 Fe11 O7 C46 119.4(11)
Cl12 Fe11 O7 C46 28.8(28)
Cl11 Fe11 O7 C46 -69.8(11)
O10 Fe11 O8 C47 -44.0(21)
O7 Fe11 O8 C47 -1.3(13)
O9 Fe11 O8 C47 -89.2(13)
Cl12 Fe11 O8 C47 178.8(12)
Cl11 Fe11 O8 C47 89.3(13)
O10 Fe11 O8 C48 121.6(17)
O7 Fe11 O8 C48 164.4(16)
O9 Fe11 O8 C48 76.4(15)
Cl12 Fe11 O8 C48 -15.5(15)
Cl11 Fe11 O8 C48 -105.1(15)
O8 Fe11 O9 C49 12.8(16)
O10 Fe11 O9 C49 -152.7(17)
O7 Fe11 O9 C49 -63.0(16)
Cl12 Fe11 O9 C49 108.0(16)
Cl11 Fe11 O9 C49 -157.8(21)
O8 Fe11 O9 C50 152.5(13)
O10 Fe11 O9 C50 -12.9(13)
O7 Fe11 O9 C50 76.8(13)
Cl12 Fe11 O9 C50 -112.3(13)
Cl11 Fe11 O9 C50 -18.1(31)
O8 Fe11 O10 C52 156.2(18)
O7 Fe11 O10 C52 115.1(18)
O9 Fe11 O10 C52 -156.6(19)
Cl12 Fe11 O10 C52 -67.2(18)
Cl11 Fe11 O10 C52 22.6(18)
O8 Fe11 O10 C51 -68.6(19)
O7 Fe11 O10 C51 -109.7(13)
O9 Fe11 O10 C51 -21.4(13)
Cl12 Fe11 O10 C51 68.1(13)
Cl11 Fe11 O10 C51 157.8(13)
C1' N1 C1 C2 67.4(665)
Fe3 N1 C1 C2 179.0(13)
Fe1 N1 C1 C2 56.4(17)
Fe2 N1 C1 C2 -61.1(16)
C1' N1 C1 C4 -52.8(664)
Fe3 N1 C1 C4 58.8(17)
Fe1 N1 C1 C4 -63.8(18)
Fe2 N1 C1 C4 178.7(13)
C1' N1 C1 C3 -174.0(667)
Fe3 N1 C1 C3 -62.3(17)
Fe1 N1 C1 C3 175.0(13)
Fe2 N1 C1 C3 57.5(17)
C1 N1 C1' C2' -76.3(666)
Fe3 N1 C1' C2' -146.5(49)
Fe1 N1 C1' C2' 93.1(55)
Fe2 N1 C1' C2' -23.5(67)
C1 N1 C1' C3' 46.9(677)
Fe3 N1 C1' C3' -23.4(61)
Fe1 N1 C1' C3' -143.7(54)
Fe2 N1 C1' C3' 99.7(52)
C1 N1 C1' C4' 166.9(676)
Fe3 N1 C1' C4' 96.6(56)
Fe1 N1 C1' C4' -23.8(53)
Fe2 N1 C1' C4' -140.3(54)
Fe1 N2 C5 C7 -49.9(23)
Fe4 N2 C5 C7 -179.1(16)
Fe2 N2 C5 C7 58.7(22)
Fe1 N2 C5 C6 70.6(20)
Fe4 N2 C5 C6 -58.6(24)
Fe2 N2 C5 C6 179.2(15)
Fe1 N2 C5 C8 -177.1(15)
Fe4 N2 C5 C8 53.7(26)
Fe2 N2 C5 C8 -68.5(21)
Fe4 N3 C9 C10 179.3(10)
Fe3 N3 C9 C10 -62.2(15)
Fe1 N3 C9 C10 59.5(15)
Fe4 N3 C9 C11 56.9(14)
Fe3 N3 C9 C11 175.4(10)
Fe1 N3 C9 C11 -62.9(16)
Fe4 N3 C9 C12 -63.5(13)
Fe3 N3 C9 C12 55.0(16)
Fe1 N3 C9 C12 176.7(11)
Fe3 N4 C13 C14 64.9(17)
Fe2 N4 C13 C14 -55.5(18)
Fe4 N4 C13 C14 -173.9(11)
Fe3 N4 C13 C15 -60.4(17)
Fe2 N4 C13 C15 179.2(12)
Fe4 N4 C13 C15 60.8(17)
Fe3 N4 C13 C16 -176.6(11)
Fe2 N4 C13 C16 62.9(17)
Fe4 N4 C13 C16 -55.4(17)
Fe7 N5 C17 C19 52.8(18)
Fe6 N5 C17 C19 172.8(12)
Fe5 N5 C17 C19 -67.1(16)
Fe7 N5 C17 C18 174.8(12)
Fe6 N5 C17 C18 -65.2(17)
Fe5 N5 C17 C18 54.9(17)
Fe7 N5 C17 C20 -69.0(16)
Fe6 N5 C17 C20 51.0(16)
Fe5 N5 C17 C20 171.1(11)
Fe8 N6 C21 C23 -176.8(12)
Fe7 N6 C21 C23 -55.3(18)
Fe5 N6 C21 C23 61.6(17)
Fe8 N6 C21 C22 61.6(18)
Fe7 N6 C21 C22 -176.9(12)
Fe5 N6 C21 C22 -60.0(18)
Fe8 N6 C21 C24 -60.7(18)
Fe7 N6 C21 C24 60.7(18)
Fe5 N6 C21 C24 177.6(12)
C25' N7 C25 C27 56.0(79)
Fe8 N7 C25 C27 59.7(20)
Fe6 N7 C25 C27 -58.7(20)
Fe5 N7 C25 C27 -177.1(13)
C25' N7 C25 C26 -69.5(82)
Fe8 N7 C25 C26 -65.7(17)
Fe6 N7 C25 C26 175.9(14)
Fe5 N7 C25 C26 57.5(19)
C25' N7 C25 C28 177.2(85)
Fe8 N7 C25 C28 -179.0(13)
Fe6 N7 C25 C28 62.6(16)
Fe5 N7 C25 C28 -55.8(18)
C25 N7 C25' C27' -104.4(84)
Fe8 N7 C25' C27' 78.9(18)
Fe6 N7 C25' C27' -31.4(23)
Fe5 N7 C25' C27' -165.7(19)
C25 N7 C25' C28' 9.5(78)
Fe8 N7 C25' C28' -167.2(15)
Fe6 N7 C25' C28' 82.5(21)
Fe5 N7 C25' C28' -51.8(24)
C25 N7 C25' C26' 135.9(90)
Fe8 N7 C25' C26' -40.8(25)
Fe6 N7 C25' C26' -151.1(20)
Fe5 N7 C25' C26' 74.5(26)
Fe6 N8 C29 C30 56.2(15)
Fe8 N8 C29 C30 -67.2(14)
Fe7 N8 C29 C30 173.2(10)
Fe6 N8 C29 C31 -63.7(15)
Fe8 N8 C29 C31 172.9(11)
Fe7 N8 C29 C31 53.3(14)
Fe6 N8 C29 C32 176.3(10)
Fe8 N8 C29 C32 52.9(16)
Fe7 N8 C29 C32 -66.7(14)
C33 O1 C34 C35 -156.8(23)
Fe9 O1 C34 C35 28.0(26)
C36 O2 C35 C34 -173.2(21)
Fe9 O2 C35 C34 32.5(27)
O1 C34 C35 O2 -38.3(31)
C37 O3 C38 C39 166.1(24)
Fe9 O3 C38 C39 -26.4(32)
C40 O4 C39 C38 174.1(22)
Fe9 O4 C39 C38 -54.8(28)
O3 C38 C39 O4 51.3(35)
C41 O5 C42 C43 174.1(15)
Fe10 O5 C42 C43 -44.8(17)
C44 O6 C43 C42 176.6(15)
Fe10 O6 C43 C42 -45.3(18)
O5 C42 C43 O6 58.6(21)
C45 O7 C46 C47 172.6(16)
Fe11 O7 C46 C47 -51.4(18)
C48 O8 C47 C46 168.1(16)
Fe11 O8 C47 C46 -23.9(19)
O7 C46 C47 O8 48.3(21)
C49 O9 C50 C51 -176.0(19)
Fe11 O9 C50 C51 41.0(18)
C52 O10 C51 C50 -170.0(19)
Fe11 O10 C51 C50 51.2(20)
O9 C50 C51 O10 -58.9(22)
C53 O11 C54 O11' -4.8(130)
C53 O11 C54 C55 132.8(112)
C53' O11' C54 O11 -82.4(80)
C53' O11' C54 C55 -145.1(72)
C56 O12 C55 C54 -84.2(36)
O11 C54 C55 O12 -54.7(56)
O11' C54 C55 O12 -22.7(86)
